data_7060076
loop_
_publ_author_name
'Mironova, Olga A.'
'Ryadun, Aleksey A.'
'Sukhikh, Taisiya S.'
'Konchenko, Sergey N.'
'Pushkarevsky, Nikolay A.'

_publ_section_title
;
 Synthesis and luminescence studies of lanthanide complexes (Gd, Tb, Dy)
 with phenyl- and 2-pyridylthiolates supported by a bulky \b-diketiminate
 ligand. Impact of the ligand environment on terbium(iii) emission
;
_journal_issue 45
_journal_name_full 'New Journal of Chemistry'
_journal_page_first 19769
_journal_page_last 19779
_journal_paper_doi 10.1039/D0NJ04201C
_journal_volume 44
_journal_year 2020
_chemical_formula_moiety 'C37 H57 I2 N2 O2 Tb'
_chemical_formula_sum 'C37 H57 I2 N2 O2 Tb'
_chemical_formula_weight 974.56
_chemical_properties_physical Air-sensitive,Moisture-sensitive
_space_group_crystal_system triclinic
_space_group_IT_number 2
_space_group_name_Hall '-P 1'
_space_group_name_H-M_alt 'P -1'
_atom_sites_solution_hydrogens geom
_atom_sites_solution_primary dual
_audit_creation_date 2020-07-22
_audit_creation_method
;
Olex2 1.2
(compiled 2018.05.29 svn.r3508 for OlexSys, GUI svn.r5506)
;
_audit_update_record
;
2020-07-24 deposited with the CCDC.	2020-10-20 downloaded from the CCDC.
;
_cell_angle_alpha 102.7210(10)
_cell_angle_beta 106.1380(10)
_cell_angle_gamma 97.7610(10)
_cell_formula_units_Z 8
_cell_length_a 19.1978(6)
_cell_length_b 19.5799(6)
_cell_length_c 22.8398(8)
_cell_measurement_reflns_used 9896
_cell_measurement_temperature 150(2)
_cell_measurement_theta_max 26.25
_cell_measurement_theta_min 2.27
_cell_volume 7866.1(4)
_computing_cell_refinement 'Bruker SAINT'
_computing_data_collection 'Bruker APEX2'
_computing_data_reduction 'Bruker SAINT'
_computing_molecular_graphics 'Olex2 (Dolomanov et al., 2009)'
_computing_publication_material 'Olex2 (Dolomanov et al., 2009)'
_computing_structure_refinement 'ShelXL (Sheldrick, 2015)'
_computing_structure_solution 'ShelXT (Sheldrick, 2015)'
_diffrn_ambient_temperature 150(2)
_diffrn_detector CCD
_diffrn_detector_area_resol_mean 8.33
_diffrn_detector_type 'Bruker APEXII CCD area detector'
_diffrn_measured_fraction_theta_full 0.999
_diffrn_measured_fraction_theta_max 0.995
_diffrn_measurement_device '\k-geometry diffractometer'
_diffrn_measurement_device_type 'Bruker APEX-II CCD'
_diffrn_measurement_method '\w and \f scans'
_diffrn_radiation_monochromator graphite
_diffrn_radiation_type MoK\a
_diffrn_radiation_wavelength 0.71073
_diffrn_reflns_av_R_equivalents 0.0329
_diffrn_reflns_av_unetI/netI 0.0607
_diffrn_reflns_Laue_measured_fraction_full 0.999
_diffrn_reflns_Laue_measured_fraction_max 0.995
_diffrn_reflns_limit_h_max 24
_diffrn_reflns_limit_h_min -24
_diffrn_reflns_limit_k_max 24
_diffrn_reflns_limit_k_min -23
_diffrn_reflns_limit_l_max 27
_diffrn_reflns_limit_l_min -28
_diffrn_reflns_number 71164
_diffrn_reflns_point_group_measured_fraction_full 0.999
_diffrn_reflns_point_group_measured_fraction_max 0.995
_diffrn_reflns_theta_full 25.242
_diffrn_reflns_theta_max 26.450
_diffrn_reflns_theta_min 0.964
_diffrn_source 'sealed tube'
_exptl_absorpt_coefficient_mu 3.399
_exptl_absorpt_correction_T_max 0.7454
_exptl_absorpt_correction_T_min 0.6620
_exptl_absorpt_correction_type multi-scan
_exptl_absorpt_process_details
'SADABS-2012/1 (Bruker,2012) was used for absorption correction. wR2(int) was 0.0542 before and 0.0431 after correction. The Ratio of minimum to maximum transmission is 0.8881. The \l/2 correction factor is 0.0015.'
_exptl_crystal_colour yellow
_exptl_crystal_colour_primary yellow
_exptl_crystal_density_diffrn 1.646
_exptl_crystal_description block
_exptl_crystal_F_000 3840
_exptl_crystal_preparation Luminescent
_exptl_crystal_size_max 0.35
_exptl_crystal_size_mid 0.25
_exptl_crystal_size_min 0.25
_refine_diff_density_max 1.671
_refine_diff_density_min -1.120
_refine_diff_density_rms 0.136
_refine_ls_extinction_method none
_refine_ls_goodness_of_fit_ref 1.015
_refine_ls_hydrogen_treatment constr
_refine_ls_matrix_type full
_refine_ls_number_parameters 1663
_refine_ls_number_reflns 32268
_refine_ls_number_restraints 118
_refine_ls_restrained_S_all 1.021
_refine_ls_R_factor_all 0.0906
_refine_ls_R_factor_gt 0.0459
_refine_ls_shift/su_max 0.061
_refine_ls_shift/su_mean 0.000
_refine_ls_structure_factor_coef Fsqd
_refine_ls_weighting_details 'w=1/[\s^2^(Fo^2^)+(0.0438P)^2^+13.9301P] where P=(Fo^2^+2Fc^2^)/3'
_refine_ls_weighting_scheme calc
_refine_ls_wR_factor_gt 0.0993
_refine_ls_wR_factor_ref 0.1202
_reflns_Friedel_coverage 0.000
_reflns_number_gt 19513
_reflns_number_total 32268
_reflns_threshold_expression 'I > 2\s(I)'
_cod_data_source_file d0nj04201c2.cif
_cod_data_source_block moa50
_cod_depositor_comments 'Adding full bibliography for 7060074--7060081.cif.'
_cod_database_code 7060076
_shelx_shelxl_version_number 2017/1
_shelx_space_group_comment
;
The symmetry employed for this shelxl refinement is uniquely defined
by the following loop, which should always be used as a source of
symmetry information in preference to the above space-group names.
They are only intended as comments.
;
_shelx_estimated_absorpt_t_max 0.484
_shelx_estimated_absorpt_t_min 0.382
_olex2_refinement_description
;
1. Fixed Uiso
 At 1.2 times of:
  All C(H) groups, All C(H,H) groups, All C(H,H,H,H) groups
 At 1.5 times of:
  All C(H,H,H) groups
2. Restrained distances
 C2-C334 \\sim C335-C334 \\sim C337-C336 \\sim C1-C337
 with sigma of 0.02
 C335-C336 \\sim C2-C1
 with sigma of 0.02
3. Uiso/Uaniso restraints and constraints
Uanis(C433) \\sim Ueq, Uanis(C432) \\sim Ueq, Uanis(C431) \\sim Ueq,
Uanis(C430) \\sim Ueq: with sigma of 0.01 and sigma for terminal atoms of 0.02
Uanis(C417) \\sim Ueq, Uanis(C415) \\sim Ueq, Uanis(C416) \\sim Ueq: with sigma
of 0.01 and sigma for terminal atoms of 0.02
4. Rigid body (RIGU) restrains
 C334, C337, C1, C2
 with sigma for 1-2 distances of 0.004 and sigma for 1-3 distances of 0.004
 C334, C337, C335, C336
 with sigma for 1-2 distances of 0.004 and sigma for 1-3 distances of 0.004
 O401, C430, C431, C432, C433
 with sigma for 1-2 distances of 0.004 and sigma for 1-3 distances of 0.004
 C415, C416, C417
 with sigma for 1-2 distances of 0.004 and sigma for 1-3 distances of 0.004
5. Others
 Sof(Tb41)=Sof(I42A)=1-FVAR(1)
 Sof(Tb1)=Sof(I42B)=FVAR(1)
 Sof(H33K)=Sof(H33L)=Sof(H33O)=Sof(H33P)=Sof(C335)=Sof(H33Q)=Sof(H33R)=
 Sof(C336)=Sof(H33S)=Sof(H33T)=1-FVAR(2)
 Sof(H33I)=Sof(H33J)=Sof(H33M)=Sof(H33N)=Sof(C1)=Sof(H1A)=Sof(H1B)=Sof(C2)=
 Sof(H2A)=Sof(H2B)=FVAR(2)
6.a Ternary CH refined with riding coordinates:
 C112(H112), C115(H115), C124(H124), C127(H127), C212(H212), C215(H215),
 C224(H224), C227(H227), C312(H312), C315(H315), C324(H324), C327(H327),
 C412(H412), C415(H415), C424(H424), C427(H427)
6.b Secondary CH2 refined with riding coordinates:
 C130(H13A,H13B), C131(H13C,H13D), C132(H13E,H13F), C133(H13G,H13H), C134(H13I,
 H13J), C135(H13K,H13L), C136(H13M,H13N), C137(H13O,H13P), C230(H23A,H23B),
 C231(H23C,H23D), C232(H23E,H23F), C233(H23G,H23H), C234(H23I,H23J), C235(H23K,
 H23L), C236(H23M,H23N), C237(H23O,H23P), C330(H33A,H33B), C331(H33C,H33D),
 C332(H33E,H33F), C333(H33G,H33H), C334(H33K,H33L), C334(H33I,H33J), C337(H33O,
 H33P), C337(H33M,H33N), C1(H1A,H1B), C2(H2A,H2B), C335(H33Q,H33R), C336(H33S,
 H33T), C430(H43A,H43B), C431(H43C,H43D), C432(H43E,H43F), C433(H43G,H43H),
 C434(H43I,H43J), C435(H43K,H43L), C436(H43M,H43N), C437(H43O,H43P)
6.c Aromatic/amide H refined with riding coordinates:
 C102(H102), C108(H108), C109(H109), C110(H110), C120(H120), C121(H121),
 C122(H122), C202(H202), C208(H208), C209(H209), C210(H210), C220(H220),
 C221(H221), C222(H222), C302(H302), C308(H308), C309(H309), C310(H310),
 C320(H320), C321(H321), C322(H322), C402(H402), C408(H408), C409(H409),
 C410(H410), C420(H420), C421(H421), C422(H422)
6.d Idealised Me refined as rotating group:
 C104(H10A,H10B,H10C), C105(H10D,H10E,H10F), C113(H11A,H11B,H11C), C114(H11D,
 H11E,H11F), C116(H11G,H11H,H11I), C117(H11J,H11K,H11L), C125(H12A,H12B,H12C),
 C126(H12D,H12E,H12F), C128(H12G,H12H,H12I), C129(H12J,H12K,H12L), C204(H20A,
 H20B,H20C), C205(H20D,H20E,H20F), C213(H21A,H21B,H21C), C214(H21D,H21E,H21F),
 C216(H21G,H21H,H21I), C217(H21J,H21K,H21L), C225(H22A,H22B,H22C), C226(H22D,
 H22E,H22F), C228(H22G,H22H,H22I), C229(H22J,H22K,H22L), C304(H30A,H30B,H30C),
 C305(H30D,H30E,H30F), C313(H31A,H31B,H31C), C314(H31D,H31E,H31F), C316(H31G,
 H31H,H31I), C317(H31J,H31K,H31L), C325(H32A,H32B,H32C), C326(H32D,H32E,H32F),
 C328(H32G,H32H,H32I), C329(H32J,H32K,H32L), C404(H40A,H40B,H40C), C405(H40D,
 H40E,H40F), C413(H41A,H41B,H41C), C414(H41D,H41E,H41F), C416(H41G,H41H,H41I),
 C417(H41J,H41K,H41L), C425(H42A,H42B,H42C), C426(H42D,H42E,H42F), C428(H42G,
 H42H,H42I), C429(H42J,H42K,H42L)
;
_olex2_submission_special_instructions 'No special instructions were received'

loop_
_space_group_symop_operation_xyz
'x, y, z'
'-x, -y, -z'

loop_
_atom_site_label
_atom_site_type_symbol
_atom_site_fract_x
_atom_site_fract_y
_atom_site_fract_z
_atom_site_U_iso_or_equiv
_atom_site_adp_type
_atom_site_occupancy
_atom_site_site_symmetry_order
_atom_site_calc_flag
_atom_site_refinement_flags_posn
_atom_site_refinement_flags_adp
_atom_site_refinement_flags_occupancy
_atom_site_disorder_assembly
_atom_site_disorder_group
Tb11 Tb 0.19063(2) 0.82263(2) 0.33429(2) 0.02088(8) Uani 1 1 d . . . . .
I11 I 0.19909(3) 0.67072(3) 0.27623(3) 0.05313(15) Uani 1 1 d . . . . .
I12 I 0.18674(2) 0.97970(2) 0.35983(2) 0.03496(12) Uani 1 1 d . . . . .
O11 O 0.2831(2) 0.8528(2) 0.2822(2) 0.0303(10) Uani 1 1 d . . . . .
O12 O 0.3055(2) 0.8635(3) 0.4215(2) 0.0369(12) Uani 1 1 d . . . . .
N11 N 0.0666(3) 0.8049(3) 0.2762(2) 0.0244(12) Uani 1 1 d . . . . .
N12 N 0.1377(3) 0.7779(3) 0.4051(2) 0.0242(12) Uani 1 1 d . . . . .
C101 C 0.0221(3) 0.7431(4) 0.2717(3) 0.0330(16) Uani 1 1 d . . . . .
C102 C 0.0307(3) 0.7076(3) 0.3188(3) 0.0322(16) Uani 1 1 d . . . . .
H102 H -0.000252 0.661165 0.305501 0.039 Uiso 1 1 calc R . . . .
C103 C 0.0758(3) 0.7268(3) 0.3815(3) 0.0283(15) Uani 1 1 d . . . . .
C104 C -0.0431(4) 0.7090(4) 0.2120(4) 0.048(2) Uani 1 1 d . . . . .
H10A H -0.076538 0.742365 0.205786 0.073 Uiso 1 1 calc GR . . . .
H10B H -0.069965 0.664893 0.215939 0.073 Uiso 1 1 calc GR . . . .
H10C H -0.025100 0.697771 0.175544 0.073 Uiso 1 1 calc GR . . . .
C105 C 0.0495(4) 0.6858(4) 0.4227(4) 0.0449(19) Uani 1 1 d . . . . .
H10D H 0.052941 0.635609 0.409124 0.067 Uiso 1 1 calc GR . . . .
H10E H -0.002119 0.688430 0.418864 0.067 Uiso 1 1 calc GR . . . .
H10F H 0.080639 0.706647 0.466913 0.067 Uiso 1 1 calc GR . . . .
C106 C 0.0328(3) 0.8469(3) 0.2357(3) 0.0255(14) Uani 1 1 d . . . . .
C107 C 0.0458(4) 0.8455(4) 0.1781(3) 0.0346(16) Uani 1 1 d . . . . .
C108 C 0.0073(4) 0.8842(4) 0.1405(4) 0.048(2) Uani 1 1 d . . . . .
H108 H 0.015227 0.883608 0.101126 0.058 Uiso 1 1 calc R . . . .
C109 C -0.0411(4) 0.9227(4) 0.1577(4) 0.053(2) Uani 1 1 d . . . . .
H109 H -0.067235 0.947456 0.130351 0.064 Uiso 1 1 calc R . . . .
C110 C -0.0517(4) 0.9252(4) 0.2150(4) 0.0436(19) Uani 1 1 d . . . . .
H110 H -0.085086 0.952452 0.227262 0.052 Uiso 1 1 calc R . . . .
C111 C -0.0147(3) 0.8889(4) 0.2553(3) 0.0338(16) Uani 1 1 d . . . . .
C112 C 0.1006(4) 0.8070(4) 0.1568(3) 0.0407(18) Uani 1 1 d . . . . .
H112 H 0.124415 0.784693 0.190466 0.049 Uiso 1 1 calc R . . . .
C113 C 0.0637(5) 0.7475(5) 0.0955(4) 0.069(3) Uani 1 1 d . . . . .
H11A H 0.025543 0.713499 0.101381 0.103 Uiso 1 1 calc GR . . . .
H11B H 0.101073 0.722527 0.084315 0.103 Uiso 1 1 calc GR . . . .
H11C H 0.040809 0.768206 0.061415 0.103 Uiso 1 1 calc GR . . . .
C114 C 0.1617(4) 0.8600(5) 0.1488(4) 0.053(2) Uani 1 1 d . . . . .
H11D H 0.139555 0.883179 0.116356 0.079 Uiso 1 1 calc GR . . . .
H11E H 0.197627 0.834203 0.135818 0.079 Uiso 1 1 calc GR . . . .
H11F H 0.186912 0.896417 0.189098 0.079 Uiso 1 1 calc GR . . . .
C115 C -0.0278(4) 0.8943(4) 0.3188(4) 0.0430(19) Uani 1 1 d . . . . .
H115 H 0.013599 0.877903 0.345893 0.052 Uiso 1 1 calc R . . . .
C116 C -0.0999(4) 0.8458(5) 0.3127(5) 0.069(3) Uani 1 1 d . . . . .
H11G H -0.141950 0.861187 0.287304 0.103 Uiso 1 1 calc GR . . . .
H11H H -0.104265 0.848586 0.354872 0.103 Uiso 1 1 calc GR . . . .
H11I H -0.100060 0.796277 0.291921 0.103 Uiso 1 1 calc GR . . . .
C117 C -0.0257(4) 0.9715(4) 0.3537(4) 0.056(2) Uani 1 1 d . . . . .
H11J H 0.016405 1.003738 0.351166 0.084 Uiso 1 1 calc GR . . . .
H11K H -0.020287 0.974590 0.398249 0.084 Uiso 1 1 calc GR . . . .
H11L H -0.071897 0.985422 0.334080 0.084 Uiso 1 1 calc GR . . . .
C118 C 0.1745(3) 0.7984(4) 0.4730(3) 0.0340(16) Uani 1 1 d . . . . .
C119 C 0.1602(4) 0.8580(4) 0.5104(3) 0.0455(19) Uani 1 1 d . . . . .
C120 C 0.2004(6) 0.8788(5) 0.5755(4) 0.075(3) Uani 1 1 d . . . . .
H120 H 0.191480 0.919213 0.601913 0.090 Uiso 1 1 calc R . . . .
C121 C 0.2515(6) 0.8434(7) 0.6021(5) 0.095(4) Uani 1 1 d . . . . .
H121 H 0.278133 0.859372 0.646075 0.114 Uiso 1 1 calc R . . . .
C122 C 0.2641(5) 0.7841(6) 0.5643(5) 0.078(3) Uani 1 1 d . . . . .
H122 H 0.300209 0.759904 0.583200 0.093 Uiso 1 1 calc R . . . .
C123 C 0.2259(4) 0.7577(5) 0.4990(4) 0.048(2) Uani 1 1 d . . . . .
C124 C 0.1028(4) 0.8980(4) 0.4833(4) 0.0441(19) Uani 1 1 d . . . . .
H124 H 0.095955 0.888930 0.437059 0.053 Uiso 1 1 calc R . . . .
C125 C 0.0282(5) 0.8712(5) 0.4903(4) 0.067(3) Uani 1 1 d . . . . .
H12A H 0.008107 0.821654 0.464281 0.101 Uiso 1 1 calc GR . . . .
H12B H -0.006252 0.901436 0.476325 0.101 Uiso 1 1 calc GR . . . .
H12C H 0.034530 0.873223 0.534779 0.101 Uiso 1 1 calc GR . . . .
C126 C 0.1267(5) 0.9790(4) 0.5130(4) 0.060(2) Uani 1 1 d . . . . .
H12D H 0.131123 0.989679 0.558034 0.089 Uiso 1 1 calc GR . . . .
H12E H 0.089654 1.002731 0.491512 0.089 Uiso 1 1 calc GR . . . .
H12F H 0.174781 0.996341 0.508515 0.089 Uiso 1 1 calc GR . . . .
C127 C 0.2388(5) 0.6893(6) 0.4617(4) 0.067(3) Uani 1 1 d . . . . .
H127 H 0.208241 0.680418 0.416458 0.080 Uiso 1 1 calc R . . . .
C128 C 0.2129(5) 0.6256(6) 0.4849(6) 0.103(4) Uani 1 1 d . . . . .
H12G H 0.249279 0.626911 0.525094 0.154 Uiso 1 1 calc GR . . . .
H12H H 0.208242 0.580863 0.453304 0.154 Uiso 1 1 calc GR . . . .
H12I H 0.164763 0.628434 0.490981 0.154 Uiso 1 1 calc GR . . . .
C129 C 0.3184(5) 0.6892(6) 0.4638(8) 0.150(7) Uani 1 1 d . . . . .
H12J H 0.331047 0.716434 0.435637 0.224 Uiso 1 1 calc GR . . . .
H12K H 0.324028 0.639831 0.449967 0.224 Uiso 1 1 calc GR . . . .
H12L H 0.351472 0.711391 0.507211 0.224 Uiso 1 1 calc GR . . . .
C130 C 0.3097(4) 0.8027(4) 0.2388(3) 0.0390(18) Uani 1 1 d . . . . .
H13A H 0.267785 0.774178 0.201214 0.047 Uiso 1 1 calc R . . . .
H13B H 0.334092 0.769619 0.260521 0.047 Uiso 1 1 calc R . . . .
C131 C 0.3638(4) 0.8484(4) 0.2198(4) 0.049(2) Uani 1 1 d . . . . .
H13C H 0.338502 0.862584 0.181616 0.058 Uiso 1 1 calc R . . . .
H13D H 0.402678 0.823034 0.211219 0.058 Uiso 1 1 calc R . . . .
C132 C 0.3966(4) 0.9132(4) 0.2771(4) 0.046(2) Uani 1 1 d . . . . .
H13E H 0.434750 0.902833 0.311270 0.056 Uiso 1 1 calc R . . . .
H13F H 0.418399 0.955220 0.265682 0.056 Uiso 1 1 calc R . . . .
C133 C 0.3289(4) 0.9246(4) 0.2956(3) 0.0367(17) Uani 1 1 d . . . . .
H13G H 0.343058 0.949819 0.341143 0.044 Uiso 1 1 calc R . . . .
H13H H 0.301215 0.953412 0.270668 0.044 Uiso 1 1 calc R . . . .
C134 C 0.3210(4) 0.9179(4) 0.4814(3) 0.048(2) Uani 1 1 d . . . . .
H13I H 0.325565 0.895613 0.516896 0.058 Uiso 1 1 calc R . . . .
H13J H 0.281217 0.945456 0.479472 0.058 Uiso 1 1 calc R . . . .
C135 C 0.3920(5) 0.9644(5) 0.4893(4) 0.076(3) Uani 1 1 d . . . . .
H13K H 0.420059 0.986324 0.534675 0.092 Uiso 1 1 calc R . . . .
H13L H 0.383639 1.002911 0.468050 0.092 Uiso 1 1 calc R . . . .
C136 C 0.4324(4) 0.9146(6) 0.4585(5) 0.090(4) Uani 1 1 d . . . . .
H13M H 0.454321 0.936444 0.430762 0.107 Uiso 1 1 calc R . . . .
H13N H 0.472802 0.904476 0.491076 0.107 Uiso 1 1 calc R . . . .
C137 C 0.3773(3) 0.8474(4) 0.4206(4) 0.052(2) Uani 1 1 d . . . . .
H13O H 0.378958 0.833914 0.376664 0.063 Uiso 1 1 calc R . . . .
H13P H 0.387193 0.807543 0.439775 0.063 Uiso 1 1 calc R . . . .
Tb21 Tb 0.68608(2) 0.82392(2) 0.83084(2) 0.02095(8) Uani 1 1 d . . . . .
I21 I 0.69754(3) 0.67215(3) 0.77571(3) 0.05543(16) Uani 1 1 d . . . . .
I22 I 0.67550(2) 0.97911(2) 0.85071(2) 0.03241(11) Uani 1 1 d . . . . .
O21 O 0.7748(2) 0.8538(2) 0.7754(2) 0.0327(11) Uani 1 1 d . . . . .
O22 O 0.8025(2) 0.8698(3) 0.9156(2) 0.0369(12) Uani 1 1 d . . . . .
N21 N 0.5608(2) 0.7995(3) 0.7746(2) 0.0245(12) Uani 1 1 d . . . . .
N22 N 0.6374(3) 0.7798(3) 0.9041(2) 0.0244(12) Uani 1 1 d . . . . .
C201 C 0.5191(3) 0.7376(3) 0.7723(3) 0.0313(16) Uani 1 1 d . . . . .
C202 C 0.5304(3) 0.7040(4) 0.8207(3) 0.0351(17) Uani 1 1 d . . . . .
H202 H 0.501035 0.657163 0.809390 0.042 Uiso 1 1 calc R . . . .
C203 C 0.5777(4) 0.7274(4) 0.8830(3) 0.0324(16) Uani 1 1 d . . . . .
C204 C 0.4544(4) 0.6991(4) 0.7128(4) 0.052(2) Uani 1 1 d . . . . .
H20A H 0.421250 0.731781 0.702674 0.078 Uiso 1 1 calc GR . . . .
H20B H 0.427002 0.657368 0.719882 0.078 Uiso 1 1 calc GR . . . .
H20C H 0.473237 0.683384 0.677434 0.078 Uiso 1 1 calc GR . . . .
C205 C 0.5557(4) 0.6875(4) 0.9270(4) 0.048(2) Uani 1 1 d . . . . .
H20D H 0.564866 0.638943 0.916895 0.072 Uiso 1 1 calc GR . . . .
H20E H 0.502925 0.685052 0.921793 0.072 Uiso 1 1 calc GR . . . .
H20F H 0.585134 0.712796 0.970941 0.072 Uiso 1 1 calc GR . . . .
C206 C 0.5243(3) 0.8396(4) 0.7331(3) 0.0318(16) Uani 1 1 d . . . . .
C207 C 0.5362(4) 0.8400(4) 0.6755(3) 0.0410(18) Uani 1 1 d . . . . .
C208 C 0.4954(4) 0.8773(5) 0.6374(4) 0.057(2) Uani 1 1 d . . . . .
H208 H 0.501522 0.876522 0.597414 0.068 Uiso 1 1 calc R . . . .
C209 C 0.4472(5) 0.9147(5) 0.6566(4) 0.062(2) Uani 1 1 d . . . . .
H209 H 0.419829 0.939382 0.629846 0.074 Uiso 1 1 calc R . . . .
C210 C 0.4381(4) 0.9169(4) 0.7145(4) 0.049(2) Uani 1 1 d . . . . .
H210 H 0.404656 0.943897 0.727154 0.058 Uiso 1 1 calc R . . . .
C211 C 0.4758(3) 0.8813(4) 0.7552(3) 0.0361(17) Uani 1 1 d . . . . .
C212 C 0.5912(4) 0.8020(5) 0.6530(4) 0.053(2) Uani 1 1 d . . . . .
H212 H 0.617521 0.781561 0.687251 0.063 Uiso 1 1 calc R . . . .
C213 C 0.5542(6) 0.7402(5) 0.5927(4) 0.087(3) Uani 1 1 d . . . . .
H21A H 0.518758 0.705272 0.600598 0.131 Uiso 1 1 calc GR . . . .
H21B H 0.592097 0.717000 0.580575 0.131 Uiso 1 1 calc GR . . . .
H21C H 0.527952 0.759023 0.558360 0.131 Uiso 1 1 calc GR . . . .
C214 C 0.6492(4) 0.8557(5) 0.6423(4) 0.065(3) Uani 1 1 d . . . . .
H21D H 0.624540 0.877271 0.609487 0.097 Uiso 1 1 calc GR . . . .
H21E H 0.685315 0.830759 0.628662 0.097 Uiso 1 1 calc GR . . . .
H21F H 0.674713 0.893211 0.681810 0.097 Uiso 1 1 calc GR . . . .
C215 C 0.4653(4) 0.8861(4) 0.8181(4) 0.0412(19) Uani 1 1 d . . . . .
H215 H 0.508639 0.872006 0.845009 0.049 Uiso 1 1 calc R . . . .
C216 C 0.3953(4) 0.8350(5) 0.8138(5) 0.067(3) Uani 1 1 d . . . . .
H21G H 0.351441 0.849811 0.790618 0.101 Uiso 1 1 calc GR . . . .
H21H H 0.393883 0.836074 0.856578 0.101 Uiso 1 1 calc GR . . . .
H21I H 0.395766 0.786248 0.791535 0.101 Uiso 1 1 calc GR . . . .
C217 C 0.4640(4) 0.9627(4) 0.8520(4) 0.053(2) Uani 1 1 d . . . . .
H21J H 0.507810 0.995726 0.853141 0.080 Uiso 1 1 calc GR . . . .
H21K H 0.464268 0.964895 0.895359 0.080 Uiso 1 1 calc GR . . . .
H21L H 0.419077 0.976325 0.829160 0.080 Uiso 1 1 calc GR . . . .
C218 C 0.6778(4) 0.8028(4) 0.9709(3) 0.0360(17) Uani 1 1 d . . . . .
C219 C 0.7307(4) 0.7659(4) 0.9978(4) 0.045(2) Uani 1 1 d . . . . .
C220 C 0.7730(5) 0.7949(6) 1.0618(5) 0.074(3) Uani 1 1 d . . . . .
H220 H 0.809817 0.771366 1.080607 0.089 Uiso 1 1 calc R . . . .
C221 C 0.7625(5) 0.8574(7) 1.0986(5) 0.080(3) Uani 1 1 d . . . . .
H221 H 0.792917 0.877094 1.141443 0.096 Uiso 1 1 calc R . . . .
C222 C 0.7080(5) 0.8896(5) 1.0723(4) 0.059(2) Uani 1 1 d . . . . .
H222 H 0.698906 0.930393 1.098120 0.071 Uiso 1 1 calc R . . . .
C223 C 0.6648(4) 0.8647(4) 1.0082(3) 0.0408(18) Uani 1 1 d . . . . .
C224 C 0.7387(4) 0.6940(5) 0.9631(5) 0.063(3) Uani 1 1 d . . . . .
H224 H 0.702341 0.680072 0.919395 0.076 Uiso 1 1 calc R . . . .
C225 C 0.8171(5) 0.6931(6) 0.9576(6) 0.095(4) Uani 1 1 d . . . . .
H22A H 0.826160 0.722155 0.929545 0.143 Uiso 1 1 calc GR . . . .
H22B H 0.820586 0.643769 0.940207 0.143 Uiso 1 1 calc GR . . . .
H22C H 0.854175 0.712933 0.999658 0.143 Uiso 1 1 calc GR . . . .
C226 C 0.7206(6) 0.6365(6) 0.9970(5) 0.094(4) Uani 1 1 d . . . . .
H22D H 0.754861 0.650016 1.040357 0.141 Uiso 1 1 calc GR . . . .
H22E H 0.725933 0.590016 0.973925 0.141 Uiso 1 1 calc GR . . . .
H22F H 0.669558 0.633239 0.997932 0.141 Uiso 1 1 calc GR . . . .
C227 C 0.6042(4) 0.9021(4) 0.9806(4) 0.0434(19) Uani 1 1 d . . . . .
H227 H 0.595288 0.891250 0.933956 0.052 Uiso 1 1 calc R . . . .
C228 C 0.6261(5) 0.9845(4) 1.0082(4) 0.061(2) Uani 1 1 d . . . . .
H22G H 0.635073 0.996560 1.054008 0.092 Uiso 1 1 calc GR . . . .
H22H H 0.585809 1.006043 0.988322 0.092 Uiso 1 1 calc GR . . . .
H22I H 0.671279 1.002894 0.999696 0.092 Uiso 1 1 calc GR . . . .
C229 C 0.5326(4) 0.8723(5) 0.9908(4) 0.064(3) Uani 1 1 d . . . . .
H22J H 0.518833 0.820375 0.971832 0.096 Uiso 1 1 calc GR . . . .
H22K H 0.493124 0.894651 0.970870 0.096 Uiso 1 1 calc GR . . . .
H22L H 0.539770 0.882544 1.036305 0.096 Uiso 1 1 calc GR . . . .
C230 C 0.8011(4) 0.8035(4) 0.7330(4) 0.048(2) Uani 1 1 d . . . . .
H23A H 0.758978 0.773041 0.696556 0.057 Uiso 1 1 calc R . . . .
H23B H 0.827478 0.772262 0.755840 0.057 Uiso 1 1 calc R . . . .
C231 C 0.8531(5) 0.8487(4) 0.7107(4) 0.059(2) Uani 1 1 d . . . . .
H23C H 0.892170 0.823727 0.701893 0.071 Uiso 1 1 calc R . . . .
H23D H 0.825956 0.861110 0.672154 0.071 Uiso 1 1 calc R . . . .
C232 C 0.8854(4) 0.9140(4) 0.7660(4) 0.053(2) Uani 1 1 d . . . . .
H23E H 0.905483 0.955472 0.753006 0.064 Uiso 1 1 calc R . . . .
H23F H 0.925070 0.905141 0.800019 0.064 Uiso 1 1 calc R . . . .
C233 C 0.8186(4) 0.9255(4) 0.7865(4) 0.0405(18) Uani 1 1 d . . . . .
H23G H 0.834162 0.951795 0.831900 0.049 Uiso 1 1 calc R . . . .
H23H H 0.789379 0.953268 0.761416 0.049 Uiso 1 1 calc R . . . .
C234 C 0.8189(4) 0.9267(4) 0.9740(4) 0.048(2) Uani 1 1 d . . . . .
H23I H 0.781418 0.956966 0.969726 0.058 Uiso 1 1 calc R . . . .
H23J H 0.819515 0.906288 1.010070 0.058 Uiso 1 1 calc R . . . .
C235 C 0.8919(5) 0.9682(6) 0.9832(4) 0.092(4) Uani 1 1 d . . . . .
H23K H 0.919039 0.990405 1.028758 0.110 Uiso 1 1 calc R . . . .
H23L H 0.888088 1.006202 0.960874 0.110 Uiso 1 1 calc R . . . .
C236 C 0.9291(5) 0.9136(8) 0.9553(6) 0.143(7) Uani 1 1 d . . . . .
H23M H 0.958408 0.933856 0.931321 0.172 Uiso 1 1 calc R . . . .
H23N H 0.963071 0.898844 0.989254 0.172 Uiso 1 1 calc R . . . .
C237 C 0.8730(4) 0.8532(4) 0.9139(4) 0.050(2) Uani 1 1 d . . . . .
H23O H 0.879811 0.809752 0.928359 0.060 Uiso 1 1 calc R . . . .
H23P H 0.875565 0.844536 0.870255 0.060 Uiso 1 1 calc R . . . .
Tb31 Tb 0.43146(2) 0.36766(2) 0.71297(2) 0.02664(8) Uani 1 1 d . . . . .
I31 I 0.40333(3) 0.50385(2) 0.78218(2) 0.03977(12) Uani 1 1 d . . . . .
I32 I 0.49748(3) 0.24983(3) 0.65394(3) 0.05143(15) Uani 1 1 d . . . . .
O31 O 0.4708(3) 0.4239(3) 0.6392(2) 0.0452(13) Uani 1 1 d . . . . .
O32 O 0.5641(2) 0.4235(3) 0.7783(2) 0.0377(11) Uani 1 1 d . . . . .
N31 N 0.3053(3) 0.3372(3) 0.6496(2) 0.0279(12) Uani 1 1 d . . . . .
N32 N 0.3811(3) 0.2986(3) 0.7693(3) 0.0333(13) Uani 1 1 d . . . . .
C301 C 0.2501(3) 0.3320(3) 0.6745(3) 0.0329(16) Uani 1 1 d . . . . .
C302 C 0.2586(4) 0.3233(3) 0.7348(3) 0.0341(16) Uani 1 1 d . . . . .
H302 H 0.220285 0.335480 0.751294 0.041 Uiso 1 1 calc R . . . .
C303 C 0.3134(4) 0.2999(4) 0.7753(3) 0.0340(16) Uani 1 1 d . . . . .
C304 C 0.1723(3) 0.3341(4) 0.6383(4) 0.045(2) Uani 1 1 d . . . . .
H30A H 0.158300 0.376692 0.659661 0.068 Uiso 1 1 calc GR . . . .
H30B H 0.138180 0.291062 0.636460 0.068 Uiso 1 1 calc GR . . . .
H30C H 0.169760 0.335880 0.595246 0.068 Uiso 1 1 calc GR . . . .
C305 C 0.2909(4) 0.2741(5) 0.8257(4) 0.052(2) Uani 1 1 d . . . . .
H30D H 0.252845 0.229925 0.806184 0.078 Uiso 1 1 calc GR . . . .
H30E H 0.271021 0.310795 0.848861 0.078 Uiso 1 1 calc GR . . . .
H30F H 0.334217 0.264747 0.855141 0.078 Uiso 1 1 calc GR . . . .
C306 C 0.2869(3) 0.3350(4) 0.5832(3) 0.0348(17) Uani 1 1 d . . . . .
C307 C 0.2746(4) 0.3952(4) 0.5626(3) 0.0445(19) Uani 1 1 d . . . . .
C308 C 0.2626(5) 0.3908(5) 0.4984(4) 0.063(3) Uani 1 1 d . . . . .
H308 H 0.257344 0.432278 0.483881 0.076 Uiso 1 1 calc R . . . .
C309 C 0.2585(5) 0.3272(6) 0.4561(4) 0.071(3) Uani 1 1 d . . . . .
H309 H 0.250554 0.324790 0.412671 0.085 Uiso 1 1 calc R . . . .
C310 C 0.2659(5) 0.2669(5) 0.4770(4) 0.060(2) Uani 1 1 d . . . . .
H310 H 0.260441 0.222700 0.447092 0.071 Uiso 1 1 calc R . . . .
C311 C 0.2810(4) 0.2687(4) 0.5401(3) 0.0399(18) Uani 1 1 d . . . . .
C312 C 0.2732(5) 0.4664(4) 0.6057(4) 0.059(2) Uani 1 1 d . . . . .
H312 H 0.281242 0.460574 0.649323 0.071 Uiso 1 1 calc R . . . .
C313 C 0.1986(5) 0.4883(5) 0.5844(4) 0.077(3) Uani 1 1 d . . . . .
H31A H 0.194260 0.504221 0.546026 0.115 Uiso 1 1 calc GR . . . .
H31B H 0.195559 0.527495 0.618089 0.115 Uiso 1 1 calc GR . . . .
H31C H 0.158246 0.447262 0.575598 0.115 Uiso 1 1 calc GR . . . .
C314 C 0.3343(5) 0.5260(5) 0.6087(5) 0.076(3) Uani 1 1 d . . . . .
H31D H 0.382620 0.515537 0.628006 0.113 Uiso 1 1 calc GR . . . .
H31E H 0.329702 0.571384 0.634376 0.113 Uiso 1 1 calc GR . . . .
H31F H 0.330135 0.529722 0.565863 0.113 Uiso 1 1 calc GR . . . .
C315 C 0.2865(4) 0.2012(4) 0.5612(4) 0.0424(19) Uani 1 1 d . . . . .
H315 H 0.321854 0.215436 0.605312 0.051 Uiso 1 1 calc R . . . .
C316 C 0.3159(5) 0.1466(4) 0.5209(4) 0.056(2) Uani 1 1 d . . . . .
H31G H 0.281232 0.129891 0.477592 0.084 Uiso 1 1 calc GR . . . .
H31H H 0.320890 0.105816 0.538958 0.084 Uiso 1 1 calc GR . . . .
H31I H 0.364413 0.168944 0.520240 0.084 Uiso 1 1 calc GR . . . .
C317 C 0.2114(5) 0.1662(4) 0.5635(5) 0.075(3) Uani 1 1 d . . . . .
H31J H 0.195577 0.199643 0.593515 0.112 Uiso 1 1 calc GR . . . .
H31K H 0.215959 0.122578 0.577295 0.112 Uiso 1 1 calc GR . . . .
H31L H 0.174560 0.154100 0.521341 0.112 Uiso 1 1 calc GR . . . .
C318 C 0.4255(4) 0.2578(4) 0.8052(4) 0.0418(19) Uani 1 1 d . . . . .
C319 C 0.4115(5) 0.1825(5) 0.7821(5) 0.059(3) Uani 1 1 d . . . . .
C320 C 0.4565(6) 0.1468(6) 0.8180(6) 0.078(3) Uani 1 1 d . . . . .
H320 H 0.447510 0.096062 0.804148 0.094 Uiso 1 1 calc R . . . .
C321 C 0.5129(6) 0.1813(7) 0.8722(5) 0.081(4) Uani 1 1 d . . . . .
H321 H 0.543356 0.155011 0.894711 0.097 Uiso 1 1 calc R . . . .
C322 C 0.5254(5) 0.2534(7) 0.8938(5) 0.073(3) Uani 1 1 d . . . . .
H322 H 0.564700 0.276784 0.931904 0.088 Uiso 1 1 calc R . . . .
C323 C 0.4828(4) 0.2948(5) 0.8622(4) 0.053(2) Uani 1 1 d . . . . .
C324 C 0.3481(5) 0.1392(5) 0.7247(5) 0.066(3) Uani 1 1 d . . . . .
H324 H 0.322553 0.173125 0.704100 0.080 Uiso 1 1 calc R . . . .
C325 C 0.3742(6) 0.0903(5) 0.6754(5) 0.083(3) Uani 1 1 d . . . . .
H32A H 0.409657 0.119579 0.662491 0.124 Uiso 1 1 calc GR . . . .
H32B H 0.331281 0.064781 0.638273 0.124 Uiso 1 1 calc GR . . . .
H32C H 0.398010 0.055572 0.694237 0.124 Uiso 1 1 calc GR . . . .
C326 C 0.2912(5) 0.0916(5) 0.7425(5) 0.084(3) Uani 1 1 d . . . . .
H32D H 0.313459 0.054063 0.757818 0.125 Uiso 1 1 calc GR . . . .
H32E H 0.247512 0.069552 0.705116 0.125 Uiso 1 1 calc GR . . . .
H32F H 0.276441 0.120859 0.775808 0.125 Uiso 1 1 calc GR . . . .
C327 C 0.4953(4) 0.3748(5) 0.8903(4) 0.055(2) Uani 1 1 d . . . . .
H327 H 0.488477 0.396924 0.854117 0.067 Uiso 1 1 calc R . . . .
C328 C 0.4421(5) 0.3990(6) 0.9243(5) 0.085(3) Uani 1 1 d . . . . .
H32G H 0.391227 0.383076 0.894981 0.128 Uiso 1 1 calc GR . . . .
H32H H 0.453923 0.451357 0.939764 0.128 Uiso 1 1 calc GR . . . .
H32I H 0.446506 0.378250 0.960141 0.128 Uiso 1 1 calc GR . . . .
C329 C 0.5729(5) 0.4105(7) 0.9368(5) 0.109(4) Uani 1 1 d . . . . .
H32J H 0.577432 0.400166 0.977576 0.163 Uiso 1 1 calc GR . . . .
H32K H 0.580778 0.462447 0.942694 0.163 Uiso 1 1 calc GR . . . .
H32L H 0.610235 0.391858 0.919776 0.163 Uiso 1 1 calc GR . . . .
C330 C 0.5273(5) 0.4891(5) 0.6586(4) 0.069(3) Uani 1 1 d . . . . .
H33A H 0.573598 0.483277 0.687977 0.082 Uiso 1 1 calc R . . . .
H33B H 0.510350 0.529617 0.680880 0.082 Uiso 1 1 calc R . . . .
C331 C 0.5414(8) 0.5037(7) 0.6016(6) 0.137(6) Uani 1 1 d . . . . .
H33C H 0.594370 0.524129 0.609837 0.164 Uiso 1 1 calc R . . . .
H33D H 0.510567 0.535903 0.584595 0.164 Uiso 1 1 calc R . . . .
C332 C 0.5180(9) 0.4287(8) 0.5583(7) 0.154(7) Uani 1 1 d . . . . .
H33E H 0.500388 0.430130 0.513604 0.185 Uiso 1 1 calc R . . . .
H33F H 0.560538 0.404589 0.563987 0.185 Uiso 1 1 calc R . . . .
C333 C 0.4619(5) 0.3919(5) 0.5730(4) 0.066(3) Uani 1 1 d . . . . .
H33G H 0.464632 0.340715 0.566146 0.079 Uiso 1 1 calc R . . . .
H33H H 0.413031 0.395137 0.545739 0.079 Uiso 1 1 calc R . . . .
C334 C 0.6250(4) 0.3854(5) 0.7816(5) 0.091(4) Uani 1 1 d D U . . .
H33K H 0.634468 0.375583 0.740396 0.109 Uiso 0.55(2) 1 calc R . P A 2
H33L H 0.611078 0.338999 0.790278 0.109 Uiso 0.55(2) 1 calc R . P A 2
H33I H 0.620999 0.354352 0.739738 0.109 Uiso 0.45(2) 1 calc R . P A 1
H33J H 0.628831 0.356821 0.812674 0.109 Uiso 0.45(2) 1 calc R . P A 1
C337 C 0.5969(4) 0.4962(4) 0.8171(4) 0.056(2) Uani 1 1 d D U . . .
H33O H 0.593809 0.503457 0.860503 0.067 Uiso 0.55(2) 1 calc R . P A 2
H33P H 0.574808 0.532013 0.797617 0.067 Uiso 0.55(2) 1 calc R . P A 2
H33M H 0.567697 0.510271 0.845626 0.067 Uiso 0.45(2) 1 calc R . P A 1
H33N H 0.593908 0.528764 0.789263 0.067 Uiso 0.45(2) 1 calc R . P A 1
C1 C 0.6778(7) 0.5059(9) 0.8569(9) 0.048(5) Uani 0.45(2) 1 d D U P A 1
H1A H 0.707062 0.555031 0.866821 0.057 Uiso 0.45(2) 1 calc R . P A 1
H1B H 0.683685 0.489891 0.895903 0.057 Uiso 0.45(2) 1 calc R . P A 1
C2 C 0.6919(10) 0.4536(10) 0.8050(11) 0.079(9) Uani 0.45(2) 1 d D U P A 1
H2A H 0.739876 0.439705 0.820969 0.095 Uiso 0.45(2) 1 calc R . P A 1
H2B H 0.693205 0.474922 0.769728 0.095 Uiso 0.45(2) 1 calc R . P A 1
C335 C 0.6956(8) 0.4303(8) 0.8340(8) 0.064(5) Uani 0.55(2) 1 d D U P A 2
H33Q H 0.694587 0.430971 0.877261 0.077 Uiso 0.55(2) 1 calc R . P A 2
H33R H 0.741808 0.417482 0.828017 0.077 Uiso 0.55(2) 1 calc R . P A 2
C336 C 0.6799(7) 0.4968(10) 0.8154(10) 0.058(5) Uani 0.55(2) 1 d D U P A 2
H33S H 0.682856 0.494738 0.772505 0.070 Uiso 0.55(2) 1 calc R . P A 2
H33T H 0.714850 0.540041 0.845942 0.070 Uiso 0.55(2) 1 calc R . P A 2
Tb1 Tb 0.06661(16) 0.62438(18) 0.81179(16) 0.0146(5) Uani 0.239(4) 1 d . . P B 1
Tb41 Tb 0.06508(6) 0.63203(6) 0.79153(7) 0.0280(2) Uani 0.761(4) 1 d . . P B 2
I41 I 0.08793(3) 0.49278(3) 0.72457(3) 0.04961(14) Uani 1 1 d . . . . .
I42B I 0.02103(17) 0.74328(14) 0.8903(2) 0.0369(10) Uani 0.239(4) 1 d . . P B 1
I42A I 0.00092(5) 0.75206(4) 0.85015(10) 0.0558(5) Uani 0.761(4) 1 d . . P B 2
O401 O -0.0665(3) 0.5856(3) 0.7296(3) 0.0552(15) Uani 1 1 d . U . . .
O402 O 0.0209(3) 0.5711(4) 0.8668(3) 0.074(2) Uani 1 1 d . . . . .
N401 N 0.1174(3) 0.6951(3) 0.7387(3) 0.0487(17) Uani 1 1 d . . . . .
N402 N 0.1913(3) 0.6574(3) 0.8590(3) 0.0401(15) Uani 1 1 d . . . . .
C401 C 0.1855(4) 0.6910(4) 0.7327(4) 0.048(2) Uani 1 1 d . . . . .
C402 C 0.2400(4) 0.6687(4) 0.7744(4) 0.044(2) Uani 1 1 d . . . . .
H402 H 0.279306 0.656937 0.759099 0.053 Uiso 1 1 calc R . . . .
C403 C 0.2463(4) 0.6607(4) 0.8341(4) 0.047(2) Uani 1 1 d . . . . .
C404 C 0.2074(4) 0.7131(5) 0.6808(4) 0.068(3) Uani 1 1 d . . . . .
H40A H 0.165211 0.725972 0.653020 0.103 Uiso 1 1 calc GR . . . .
H40B H 0.222354 0.673417 0.656211 0.103 Uiso 1 1 calc GR . . . .
H40C H 0.248960 0.754579 0.699019 0.103 Uiso 1 1 calc GR . . . .
C405 C 0.3244(4) 0.6586(4) 0.8723(4) 0.055(2) Uani 1 1 d . . . . .
H40D H 0.326522 0.660703 0.916090 0.083 Uiso 1 1 calc GR . . . .
H40E H 0.359612 0.699584 0.871980 0.083 Uiso 1 1 calc GR . . . .
H40F H 0.337467 0.614042 0.853585 0.083 Uiso 1 1 calc GR . . . .
C406 C 0.0736(4) 0.7343(6) 0.7008(4) 0.059(2) Uani 1 1 d . . . . .
C407 C 0.0840(6) 0.8085(6) 0.7245(5) 0.081(3) Uani 1 1 d . . . . .
C408 C 0.0381(7) 0.8441(8) 0.6876(6) 0.108(5) Uani 1 1 d . . . . .
H408 H 0.043786 0.894514 0.702410 0.129 Uiso 1 1 calc R . . . .
C409 C -0.0141(8) 0.8083(10) 0.6313(7) 0.118(6) Uani 1 1 d . . . . .
H409 H -0.044677 0.833939 0.607973 0.141 Uiso 1 1 calc R . . . .
C410 C -0.0232(6) 0.7372(9) 0.6080(6) 0.100(5) Uani 1 1 d . . . . .
H410 H -0.060280 0.713456 0.568592 0.120 Uiso 1 1 calc R . . . .
C411 C 0.0216(5) 0.6966(7) 0.6410(4) 0.072(3) Uani 1 1 d . . . . .
C412 C 0.1447(8) 0.8532(6) 0.7832(6) 0.107(5) Uani 1 1 d . . . . .
H412 H 0.166393 0.820140 0.807388 0.129 Uiso 1 1 calc R . . . .
C413 C 0.1164(7) 0.9068(5) 0.8271(5) 0.110(4) Uani 1 1 d . . . . .
H41A H 0.102556 0.944664 0.807231 0.166 Uiso 1 1 calc GR . . . .
H41B H 0.155726 0.928107 0.867770 0.166 Uiso 1 1 calc GR . . . .
H41C H 0.073047 0.881657 0.834176 0.166 Uiso 1 1 calc GR . . . .
C414 C 0.2065(7) 0.8959(8) 0.7686(7) 0.154(7) Uani 1 1 d . . . . .
H41D H 0.223300 0.864026 0.738300 0.230 Uiso 1 1 calc GR . . . .
H41E H 0.248039 0.917839 0.807736 0.230 Uiso 1 1 calc GR . . . .
H41F H 0.188287 0.933461 0.750387 0.230 Uiso 1 1 calc GR . . . .
C415 C 0.0150(7) 0.6187(7) 0.6121(5) 0.099(4) Uani 1 1 d . U . . .
H415 H 0.035375 0.596806 0.647117 0.118 Uiso 1 1 calc R . . . .
C416 C 0.0542(6) 0.6023(6) 0.5659(6) 0.111(4) Uani 1 1 d . U . . .
H41G H 0.044876 0.632823 0.537006 0.167 Uiso 1 1 calc GR . . . .
H41H H 0.036504 0.551922 0.541655 0.167 Uiso 1 1 calc GR . . . .
H41I H 0.107581 0.611267 0.588070 0.167 Uiso 1 1 calc GR . . . .
C417 C -0.0630(8) 0.5787(9) 0.5768(7) 0.206(8) Uani 1 1 d . U . . .
H41J H -0.097352 0.603887 0.593021 0.308 Uiso 1 1 calc GR . . . .
H41K H -0.068978 0.530324 0.582568 0.308 Uiso 1 1 calc GR . . . .
H41L H -0.073669 0.575509 0.531628 0.308 Uiso 1 1 calc GR . . . .
C418 C 0.2101(4) 0.6614(4) 0.9260(4) 0.046(2) Uani 1 1 d . . . . .
C419 C 0.2229(4) 0.7282(4) 0.9687(4) 0.046(2) Uani 1 1 d . . . . .
C420 C 0.2392(5) 0.7310(5) 1.0321(5) 0.067(3) Uani 1 1 d . . . . .
H420 H 0.248109 0.776136 1.061933 0.080 Uiso 1 1 calc R . . . .
C421 C 0.2430(5) 0.6706(6) 1.0537(5) 0.072(3) Uani 1 1 d . . . . .
H421 H 0.254052 0.673775 1.097581 0.086 Uiso 1 1 calc R . . . .
C422 C 0.2304(5) 0.6061(6) 1.0102(6) 0.083(3) Uani 1 1 d . . . . .
H422 H 0.232389 0.564271 1.024629 0.100 Uiso 1 1 calc R . . . .
C423 C 0.2149(5) 0.5993(5) 0.9465(5) 0.070(3) Uani 1 1 d . . . . .
C424 C 0.2217(5) 0.7959(4) 0.9470(4) 0.064(3) Uani 1 1 d . . . . .
H424 H 0.187548 0.782245 0.902414 0.077 Uiso 1 1 calc R . . . .
C425 C 0.1929(5) 0.8527(4) 0.9861(4) 0.066(3) Uani 1 1 d . . . . .
H42A H 0.145279 0.830923 0.989003 0.099 Uiso 1 1 calc GR . . . .
H42B H 0.186117 0.891443 0.965696 0.099 Uiso 1 1 calc GR . . . .
H42C H 0.228761 0.871984 1.028770 0.099 Uiso 1 1 calc GR . . . .
C426 C 0.2971(7) 0.8290(5) 0.9468(6) 0.114(5) Uani 1 1 d . . . . .
H42D H 0.333760 0.835139 0.988153 0.171 Uiso 1 1 calc GR . . . .
H42E H 0.295897 0.875692 0.938067 0.171 Uiso 1 1 calc GR . . . .
H42F H 0.310763 0.797550 0.913869 0.171 Uiso 1 1 calc GR . . . .
C427 C 0.2105(8) 0.5269(5) 0.8999(6) 0.135(7) Uani 1 1 d . . . . .
H427 H 0.197263 0.532964 0.856061 0.161 Uiso 1 1 calc R . . . .
C428 C 0.1520(7) 0.4697(6) 0.9018(8) 0.166(8) Uani 1 1 d . . . . .
H42G H 0.156437 0.471475 0.945903 0.248 Uiso 1 1 calc GR . . . .
H42H H 0.158046 0.422747 0.880289 0.248 Uiso 1 1 calc GR . . . .
H42I H 0.102941 0.477210 0.880320 0.248 Uiso 1 1 calc GR . . . .
C429 C 0.2790(8) 0.5018(5) 0.9126(6) 0.129(6) Uani 1 1 d . . . . .
H42J H 0.320619 0.541901 0.922427 0.193 Uiso 1 1 calc GR . . . .
H42K H 0.277851 0.464972 0.875348 0.193 Uiso 1 1 calc GR . . . .
H42L H 0.284974 0.481375 0.948821 0.193 Uiso 1 1 calc GR . . . .
C430 C -0.1195(5) 0.6327(6) 0.7182(5) 0.086(3) Uani 1 1 d . U . . .
H43A H -0.102453 0.669435 0.698690 0.103 Uiso 1 1 calc R . . . .
H43B H -0.128120 0.656533 0.757716 0.103 Uiso 1 1 calc R . . . .
C431 C -0.1901(6) 0.5778(7) 0.6713(5) 0.098(3) Uani 1 1 d . U . . .
H43C H -0.235403 0.593020 0.677221 0.117 Uiso 1 1 calc R . . . .
H43D H -0.191750 0.574183 0.626997 0.117 Uiso 1 1 calc R . . . .
C432 C -0.1858(6) 0.5147(7) 0.6843(7) 0.122(4) Uani 1 1 d . U . . .
H43E H -0.219454 0.475030 0.648499 0.147 Uiso 1 1 calc R . . . .
H43F H -0.199503 0.513490 0.722763 0.147 Uiso 1 1 calc R . . . .
C433 C -0.1043(5) 0.5080(6) 0.6947(6) 0.109(4) Uani 1 1 d . U . . .
H43G H -0.089978 0.475099 0.721079 0.131 Uiso 1 1 calc R . . . .
H43H H -0.094141 0.492348 0.654212 0.131 Uiso 1 1 calc R . . . .
C434 C -0.0336(6) 0.5075(8) 0.8472(6) 0.136(6) Uani 1 1 d . . . . .
H43I H -0.011315 0.465981 0.835172 0.163 Uiso 1 1 calc R . . . .
H43J H -0.073807 0.508383 0.809403 0.163 Uiso 1 1 calc R . . . .
C435 C -0.0655(10) 0.4992(12) 0.8991(7) 0.194(10) Uani 1 1 d . . . . .
H43K H -0.048504 0.461359 0.918504 0.233 Uiso 1 1 calc R . . . .
H43L H -0.120313 0.490401 0.884746 0.233 Uiso 1 1 calc R . . . .
C436 C -0.0298(10) 0.5742(13) 0.9424(10) 0.214(11) Uani 1 1 d . . . . .
H43M H -0.067283 0.604336 0.936895 0.257 Uiso 1 1 calc R . . . .
H43N H -0.016401 0.571339 0.986765 0.257 Uiso 1 1 calc R . . . .
C437 C 0.0326(7) 0.6084(7) 0.9334(5) 0.108(4) Uani 1 1 d . . . . .
H43O H 0.078674 0.601268 0.962064 0.130 Uiso 1 1 calc R . . . .
H43P H 0.034286 0.660257 0.939410 0.130 Uiso 1 1 calc R . . . .

loop_
_atom_site_aniso_label
_atom_site_aniso_U_11
_atom_site_aniso_U_22
_atom_site_aniso_U_33
_atom_site_aniso_U_23
_atom_site_aniso_U_13
_atom_site_aniso_U_12
Tb11 0.01737(14) 0.01826(17) 0.02469(17) 0.00240(13) 0.00681(12) 0.00143(13)
I11 0.0618(3) 0.0250(3) 0.0811(4) 0.0042(3) 0.0438(3) 0.0095(2)
I12 0.0427(3) 0.0185(2) 0.0453(3) 0.0019(2) 0.0244(2) 0.0010(2)
O11 0.028(2) 0.033(3) 0.034(3) 0.010(2) 0.015(2) 0.008(2)
O12 0.024(2) 0.051(3) 0.029(3) 0.008(2) 0.004(2) 0.000(2)
N11 0.021(3) 0.015(3) 0.032(3) 0.001(2) 0.004(2) 0.002(2)
N12 0.024(3) 0.022(3) 0.029(3) 0.008(2) 0.013(2) 0.004(2)
C101 0.023(3) 0.024(4) 0.044(4) 0.004(3) 0.003(3) 0.001(3)
C102 0.029(4) 0.016(4) 0.045(4) -0.001(3) 0.012(3) -0.004(3)
C103 0.020(3) 0.022(4) 0.042(4) 0.008(3) 0.010(3) 0.002(3)
C104 0.031(4) 0.043(5) 0.051(5) 0.005(4) -0.004(4) -0.010(4)
C105 0.039(4) 0.043(5) 0.055(5) 0.021(4) 0.017(4) -0.002(4)
C106 0.024(3) 0.016(3) 0.033(4) 0.008(3) 0.003(3) 0.003(3)
C107 0.033(4) 0.031(4) 0.031(4) 0.000(3) 0.005(3) 0.005(3)
C108 0.051(5) 0.056(5) 0.031(4) 0.016(4) 0.001(4) 0.008(4)
C109 0.045(5) 0.057(6) 0.049(5) 0.019(4) -0.007(4) 0.020(4)
C110 0.037(4) 0.042(5) 0.052(5) 0.016(4) 0.008(4) 0.016(4)
C111 0.025(3) 0.033(4) 0.040(4) 0.010(3) 0.006(3) 0.004(3)
C112 0.047(4) 0.043(5) 0.027(4) 0.000(3) 0.013(3) 0.008(4)
C113 0.062(6) 0.070(7) 0.058(6) -0.007(5) 0.020(5) 0.000(5)
C114 0.049(5) 0.070(6) 0.044(5) 0.020(4) 0.019(4) 0.015(4)
C115 0.031(4) 0.044(5) 0.060(5) 0.017(4) 0.017(4) 0.018(4)
C116 0.045(5) 0.081(7) 0.091(7) 0.029(6) 0.036(5) 0.009(5)
C117 0.057(5) 0.058(6) 0.062(6) 0.009(5) 0.030(4) 0.031(5)
C118 0.030(4) 0.040(4) 0.036(4) 0.021(4) 0.010(3) 0.003(3)
C119 0.062(5) 0.035(5) 0.029(4) 0.004(4) 0.011(4) -0.007(4)
C120 0.100(8) 0.066(7) 0.041(6) 0.010(5) 0.003(5) 0.005(6)
C121 0.106(9) 0.095(9) 0.040(6) 0.021(6) -0.030(6) -0.012(7)
C122 0.061(6) 0.085(8) 0.075(8) 0.046(7) -0.008(5) -0.004(6)
C123 0.031(4) 0.066(6) 0.059(6) 0.040(5) 0.017(4) 0.006(4)
C124 0.063(5) 0.030(4) 0.033(4) -0.001(3) 0.015(4) 0.007(4)
C125 0.073(6) 0.049(6) 0.078(7) 0.013(5) 0.027(5) 0.007(5)
C126 0.077(6) 0.047(5) 0.054(6) 0.000(4) 0.036(5) 0.002(5)
C127 0.070(6) 0.109(8) 0.063(6) 0.060(6) 0.038(5) 0.062(6)
C128 0.066(7) 0.076(8) 0.164(13) 0.031(8) 0.040(7) 0.006(6)
C129 0.069(7) 0.101(10) 0.35(2) 0.128(13) 0.109(11) 0.042(7)
C130 0.040(4) 0.038(5) 0.043(4) 0.004(4) 0.023(4) 0.011(4)
C131 0.045(4) 0.056(5) 0.057(5) 0.015(4) 0.034(4) 0.019(4)
C132 0.032(4) 0.053(5) 0.062(5) 0.021(4) 0.020(4) 0.010(4)
C133 0.035(4) 0.034(4) 0.043(4) 0.008(3) 0.018(3) 0.003(3)
C134 0.043(4) 0.062(6) 0.022(4) 0.004(4) 0.000(3) -0.015(4)
C135 0.071(6) 0.090(8) 0.037(5) -0.011(5) 0.015(5) -0.039(6)
C136 0.026(4) 0.141(11) 0.062(7) -0.003(7) -0.004(4) -0.022(6)
C137 0.022(4) 0.068(6) 0.066(6) 0.030(5) 0.005(4) 0.007(4)
Tb21 0.01833(15) 0.01795(17) 0.02619(17) 0.00353(13) 0.00936(13) 0.00180(13)
I21 0.0653(3) 0.0256(3) 0.0904(4) 0.0078(3) 0.0529(3) 0.0127(3)
I22 0.0382(2) 0.0204(2) 0.0413(3) 0.0068(2) 0.0192(2) 0.0041(2)
O21 0.034(2) 0.033(3) 0.034(3) 0.001(2) 0.023(2) 0.006(2)
O22 0.022(2) 0.042(3) 0.042(3) 0.010(2) 0.007(2) 0.002(2)
N21 0.017(2) 0.024(3) 0.028(3) 0.000(2) 0.006(2) 0.000(2)
N22 0.023(3) 0.024(3) 0.028(3) 0.007(2) 0.011(2) 0.004(2)
C201 0.017(3) 0.021(4) 0.042(4) -0.004(3) 0.001(3) -0.003(3)
C202 0.029(4) 0.018(4) 0.053(5) 0.001(3) 0.016(4) -0.004(3)
C203 0.030(4) 0.025(4) 0.050(5) 0.014(3) 0.020(3) 0.008(3)
C204 0.037(4) 0.040(5) 0.051(5) -0.002(4) -0.006(4) -0.019(4)
C205 0.038(4) 0.046(5) 0.068(6) 0.032(4) 0.020(4) 0.000(4)
C206 0.020(3) 0.035(4) 0.033(4) 0.007(3) 0.000(3) -0.001(3)
C207 0.031(4) 0.048(5) 0.029(4) 0.002(4) -0.003(3) 0.001(4)
C208 0.057(5) 0.069(6) 0.033(5) 0.016(4) -0.001(4) 0.002(5)
C209 0.059(5) 0.065(6) 0.050(6) 0.021(5) -0.008(4) 0.020(5)
C210 0.039(4) 0.058(6) 0.048(5) 0.017(4) 0.005(4) 0.020(4)
C211 0.020(3) 0.037(4) 0.044(4) 0.007(4) 0.000(3) 0.008(3)
C212 0.055(5) 0.066(6) 0.038(5) 0.008(4) 0.018(4) 0.015(5)
C213 0.089(7) 0.085(8) 0.062(7) -0.020(6) 0.021(6) 0.003(6)
C214 0.061(5) 0.091(7) 0.043(5) 0.026(5) 0.017(4) 0.006(5)
C215 0.027(4) 0.049(5) 0.060(5) 0.025(4) 0.021(4) 0.017(4)
C216 0.044(5) 0.074(7) 0.095(7) 0.028(6) 0.037(5) 0.010(5)
C217 0.059(5) 0.062(6) 0.061(6) 0.029(5) 0.033(4) 0.036(5)
C218 0.032(4) 0.044(5) 0.034(4) 0.020(4) 0.012(3) -0.002(3)
C219 0.040(4) 0.061(6) 0.045(5) 0.035(4) 0.016(4) 0.004(4)
C220 0.044(5) 0.118(10) 0.070(7) 0.066(7) 0.007(5) 0.005(6)
C221 0.064(7) 0.119(10) 0.050(6) 0.037(7) 0.007(5) -0.008(7)
C222 0.064(6) 0.068(6) 0.032(5) 0.004(4) 0.016(4) -0.016(5)
C223 0.038(4) 0.055(5) 0.026(4) 0.009(4) 0.012(3) -0.006(4)
C224 0.053(5) 0.071(7) 0.097(7) 0.058(6) 0.035(5) 0.035(5)
C225 0.073(7) 0.098(9) 0.166(12) 0.089(9) 0.060(7) 0.048(6)
C226 0.083(7) 0.084(8) 0.123(10) 0.061(8) 0.019(7) 0.014(6)
C227 0.053(5) 0.044(5) 0.041(5) 0.010(4) 0.028(4) 0.008(4)
C228 0.080(6) 0.038(5) 0.067(6) -0.013(4) 0.049(5) 0.006(5)
C229 0.060(5) 0.061(6) 0.075(7) 0.017(5) 0.033(5) 0.005(5)
C230 0.052(5) 0.045(5) 0.058(5) 0.009(4) 0.040(4) 0.014(4)
C231 0.065(5) 0.057(6) 0.070(6) 0.009(5) 0.055(5) 0.002(5)
C232 0.040(4) 0.059(6) 0.066(6) 0.013(5) 0.032(4) -0.001(4)
C233 0.038(4) 0.036(5) 0.047(5) 0.006(4) 0.021(4) -0.002(4)
C234 0.046(4) 0.050(5) 0.035(5) -0.003(4) 0.008(4) 0.001(4)
C235 0.079(7) 0.106(9) 0.050(6) -0.022(6) 0.026(5) -0.058(7)
C236 0.035(5) 0.201(15) 0.108(10) -0.080(10) 0.004(6) -0.016(7)
C237 0.029(4) 0.048(5) 0.077(6) 0.027(5) 0.013(4) 0.012(4)
Tb31 0.02751(17) 0.02268(18) 0.03024(19) 0.00611(15) 0.00898(14) 0.00914(14)
I31 0.0444(3) 0.0255(3) 0.0395(3) -0.0043(2) 0.0076(2) 0.0084(2)
I32 0.0337(3) 0.0350(3) 0.0816(4) -0.0001(3) 0.0216(3) 0.0137(2)
O31 0.060(3) 0.040(3) 0.039(3) 0.010(3) 0.021(3) 0.012(3)
O32 0.030(2) 0.040(3) 0.040(3) 0.009(2) 0.008(2) 0.008(2)
N31 0.034(3) 0.018(3) 0.026(3) -0.003(2) 0.006(2) 0.008(2)
N32 0.028(3) 0.036(4) 0.041(4) 0.015(3) 0.013(3) 0.011(3)
C301 0.029(4) 0.022(4) 0.038(4) -0.005(3) 0.003(3) 0.011(3)
C302 0.033(4) 0.026(4) 0.045(5) 0.001(3) 0.021(3) 0.009(3)
C303 0.036(4) 0.032(4) 0.035(4) 0.004(3) 0.016(3) 0.008(3)
C304 0.031(4) 0.036(5) 0.057(5) -0.003(4) 0.009(4) 0.009(3)
C305 0.049(5) 0.065(6) 0.053(5) 0.023(5) 0.027(4) 0.014(4)
C306 0.031(4) 0.033(4) 0.030(4) 0.004(3) -0.006(3) 0.012(3)
C307 0.055(5) 0.043(5) 0.025(4) 0.004(4) -0.002(4) 0.017(4)
C308 0.086(7) 0.061(6) 0.041(5) 0.015(5) 0.006(5) 0.033(5)
C309 0.087(7) 0.094(8) 0.028(5) 0.010(5) 0.006(5) 0.040(6)
C310 0.068(6) 0.056(6) 0.042(5) -0.002(4) 0.007(4) 0.020(5)
C311 0.032(4) 0.041(5) 0.039(5) -0.002(4) 0.009(3) 0.010(4)
C312 0.085(6) 0.035(5) 0.043(5) 0.011(4) -0.006(5) 0.019(5)
C313 0.113(8) 0.066(7) 0.066(6) 0.028(5) 0.028(6) 0.052(6)
C314 0.080(7) 0.042(6) 0.078(7) 0.008(5) -0.012(5) 0.016(5)
C315 0.046(4) 0.028(4) 0.041(5) -0.012(3) 0.011(4) 0.008(4)
C316 0.070(6) 0.038(5) 0.048(5) -0.012(4) 0.015(4) 0.017(4)
C317 0.070(6) 0.038(5) 0.113(9) 0.003(5) 0.042(6) 0.001(5)
C318 0.041(4) 0.056(5) 0.047(5) 0.033(4) 0.023(4) 0.020(4)
C319 0.067(6) 0.069(7) 0.083(7) 0.052(6) 0.051(5) 0.039(5)
C320 0.093(8) 0.092(8) 0.116(9) 0.078(8) 0.079(7) 0.064(7)
C321 0.073(7) 0.141(11) 0.092(8) 0.094(9) 0.055(7) 0.069(8)
C322 0.066(6) 0.128(10) 0.069(7) 0.071(7) 0.040(5) 0.050(7)
C323 0.044(5) 0.086(7) 0.051(5) 0.047(5) 0.021(4) 0.022(5)
C324 0.090(7) 0.041(6) 0.082(7) 0.023(5) 0.039(6) 0.026(5)
C325 0.132(9) 0.049(6) 0.114(9) 0.042(6) 0.085(8) 0.041(6)
C326 0.083(7) 0.071(7) 0.111(9) 0.017(6) 0.056(7) 0.023(6)
C327 0.046(5) 0.089(7) 0.031(4) 0.029(5) 0.008(4) 0.000(5)
C328 0.081(7) 0.104(9) 0.064(7) 0.005(6) 0.036(6) 0.001(6)
C329 0.073(7) 0.160(13) 0.072(8) 0.040(8) 0.003(6) -0.016(8)
C330 0.072(6) 0.073(7) 0.062(6) 0.032(5) 0.024(5) -0.010(5)
C331 0.181(14) 0.131(12) 0.072(9) 0.038(8) 0.038(9) -0.066(11)
C332 0.192(15) 0.163(15) 0.104(11) 0.012(11) 0.100(12) -0.044(13)
C333 0.086(7) 0.074(7) 0.044(5) 0.016(5) 0.030(5) 0.016(6)
C334 0.039(5) 0.085(7) 0.106(8) -0.036(6) -0.004(5) 0.028(5)
C337 0.047(4) 0.029(4) 0.073(6) 0.008(4) -0.003(4) 0.002(4)
C1 0.043(8) 0.032(9) 0.051(11) 0.010(8) -0.007(8) 0.004(7)
C2 0.033(9) 0.095(15) 0.064(15) -0.024(14) -0.027(10) 0.030(8)
C335 0.039(8) 0.087(12) 0.058(11) 0.030(9) -0.006(7) 0.017(7)
C336 0.034(7) 0.067(10) 0.049(14) 0.022(10) -0.018(8) -0.013(7)
Tb1 0.0137(7) 0.0162(10) 0.0150(12) 0.0055(8) 0.0070(9) -0.0009(6)
Tb41 0.0290(3) 0.0205(3) 0.0381(6) 0.0085(4) 0.0151(4) 0.0070(2)
I41 0.0465(3) 0.0227(3) 0.0602(4) -0.0099(2) 0.0035(3) 0.0064(2)
I42B 0.0338(13) 0.0364(13) 0.040(2) -0.0012(11) 0.0201(13) 0.0087(10)
I42A 0.0369(4) 0.0359(4) 0.0932(13) 0.0014(5) 0.0280(6) 0.0142(3)
O401 0.033(3) 0.069(4) 0.080(4) 0.049(3) 0.019(3) 0.017(3)
O402 0.075(4) 0.115(6) 0.049(4) 0.028(4) 0.029(3) 0.046(4)
N401 0.034(3) 0.047(4) 0.056(4) -0.009(3) 0.015(3) 0.012(3)
N402 0.033(3) 0.024(3) 0.053(4) -0.004(3) 0.010(3) 0.005(3)
C401 0.039(4) 0.045(5) 0.051(5) -0.014(4) 0.023(4) 0.009(4)
C402 0.024(4) 0.035(5) 0.060(6) -0.017(4) 0.016(4) 0.001(3)
C403 0.027(4) 0.016(4) 0.080(6) -0.017(4) 0.009(4) 0.006(3)
C404 0.042(5) 0.099(8) 0.062(6) 0.002(6) 0.030(5) 0.014(5)
C405 0.028(4) 0.035(5) 0.092(7) -0.001(5) 0.016(4) 0.007(4)
C406 0.038(5) 0.086(7) 0.061(6) 0.015(5) 0.027(4) 0.022(5)
C407 0.079(7) 0.106(9) 0.066(7) 0.010(7) 0.022(6) 0.066(7)
C408 0.121(10) 0.168(13) 0.080(9) 0.052(9) 0.048(8) 0.117(10)
C409 0.099(10) 0.24(2) 0.081(10) 0.088(12) 0.064(9) 0.117(13)
C410 0.055(6) 0.204(16) 0.054(7) 0.049(10) 0.030(6) 0.019(9)
C411 0.046(5) 0.135(10) 0.041(5) 0.028(6) 0.027(5) 0.004(6)
C412 0.151(12) 0.060(8) 0.099(9) 0.004(7) 0.008(9) 0.076(8)
C413 0.210(14) 0.066(8) 0.093(9) 0.034(7) 0.078(9) 0.071(9)
C414 0.083(9) 0.163(15) 0.150(14) -0.076(11) 0.025(9) 0.034(10)
C415 0.112(7) 0.112(8) 0.062(6) 0.031(5) 0.028(5) -0.023(6)
C416 0.079(7) 0.102(9) 0.155(10) 0.010(8) 0.061(7) 0.018(6)
C417 0.143(9) 0.248(15) 0.168(12) -0.057(11) 0.105(9) -0.084(10)
C418 0.028(4) 0.035(5) 0.066(6) 0.001(4) 0.010(4) 0.010(4)
C419 0.050(5) 0.036(5) 0.057(6) -0.002(4) 0.032(4) 0.012(4)
C420 0.083(7) 0.051(6) 0.071(7) -0.002(5) 0.040(6) 0.029(5)
C421 0.084(7) 0.084(8) 0.063(7) 0.033(6) 0.023(5) 0.045(6)
C422 0.061(6) 0.061(7) 0.105(9) 0.023(7) -0.008(6) 0.013(5)
C423 0.066(6) 0.043(6) 0.073(7) 0.015(5) -0.024(5) 0.012(5)
C424 0.106(7) 0.026(5) 0.066(6) -0.003(4) 0.053(6) 0.006(5)
C425 0.097(7) 0.039(5) 0.053(6) -0.004(4) 0.019(5) 0.024(5)
C426 0.164(11) 0.039(6) 0.170(13) 0.000(7) 0.131(11) 0.006(7)
C427 0.192(14) 0.027(6) 0.103(10) 0.007(6) -0.073(9) 0.024(8)
C428 0.103(10) 0.056(9) 0.27(2) 0.023(11) -0.035(11) 0.018(8)
C429 0.278(19) 0.042(7) 0.095(9) 0.018(6) 0.092(11) 0.060(9)
C430 0.069(5) 0.115(6) 0.095(6) 0.040(5) 0.035(4) 0.047(4)
C431 0.078(5) 0.134(7) 0.079(6) 0.013(5) 0.021(5) 0.044(5)
C432 0.070(5) 0.136(7) 0.138(8) 0.056(7) -0.008(6) 0.002(6)
C433 0.069(5) 0.086(6) 0.145(8) 0.053(6) -0.014(5) -0.006(5)
C434 0.075(8) 0.210(16) 0.089(10) 0.040(10) 0.016(7) -0.062(9)
C435 0.166(17) 0.29(3) 0.107(14) 0.091(16) 0.035(12) -0.059(17)
C436 0.128(15) 0.34(3) 0.19(2) 0.09(2) 0.095(15) -0.005(18)
C437 0.120(10) 0.142(12) 0.068(8) 0.009(8) 0.042(7) 0.048(9)

loop_
_atom_type_symbol
_atom_type_description
_atom_type_scat_dispersion_real
_atom_type_scat_dispersion_imag
_atom_type_scat_source
C C 0.0033 0.0016 'International Tables Vol C Tables 4.2.6.8 and 6.1.1.4'
H H 0.0000 0.0000 'International Tables Vol C Tables 4.2.6.8 and 6.1.1.4'
I I -0.4742 1.8119 'International Tables Vol C Tables 4.2.6.8 and 6.1.1.4'
N N 0.0061 0.0033 'International Tables Vol C Tables 4.2.6.8 and 6.1.1.4'
O O 0.0106 0.0060 'International Tables Vol C Tables 4.2.6.8 and 6.1.1.4'
Tb Tb -0.1723 4.1537 'International Tables Vol C Tables 4.2.6.8 and 6.1.1.4'

loop_
_geom_angle_atom_site_label_1
_geom_angle_atom_site_label_2
_geom_angle_atom_site_label_3
_geom_angle
_geom_angle_site_symmetry_1
_geom_angle_site_symmetry_3
_geom_angle_publ_flag
I12 Tb11 I11 164.816(18) . . ?
O11 Tb11 I11 82.99(10) . . ?
O11 Tb11 I12 84.82(10) . . ?
O12 Tb11 I11 102.10(11) . . ?
O12 Tb11 I12 83.86(11) . . ?
O12 Tb11 O11 76.99(14) . . ?
N11 Tb11 I11 92.69(12) . . ?
N11 Tb11 I12 84.90(12) . . ?
N11 Tb11 O11 117.34(16) . . ?
N11 Tb11 O12 160.85(16) . . ?
N11 Tb11 N12 81.58(17) . . ?
N12 Tb11 I11 87.93(12) . . ?
N12 Tb11 I12 106.48(12) . . ?
N12 Tb11 O11 159.25(15) . . ?
N12 Tb11 O12 86.80(16) . . ?
C130 O11 Tb11 127.6(4) . . ?
C133 O11 Tb11 124.9(3) . . ?
C133 O11 C130 107.1(4) . . ?
C134 O12 Tb11 127.9(4) . . ?
C137 O12 Tb11 126.2(4) . . ?
C137 O12 C134 105.2(5) . . ?
C101 N11 Tb11 117.0(4) . . ?
C101 N11 C106 114.9(5) . . ?
C106 N11 Tb11 127.4(4) . . ?
C103 N12 Tb11 119.4(4) . . ?
C103 N12 C118 117.9(5) . . ?
C118 N12 Tb11 122.3(4) . . ?
N11 C101 C102 124.7(6) . . ?
N11 C101 C104 119.2(6) . . ?
C102 C101 C104 116.1(6) . . ?
C103 C102 C101 132.4(6) . . ?
N12 C103 C102 123.9(6) . . ?
N12 C103 C105 121.3(6) . . ?
C102 C103 C105 114.8(6) . . ?
C107 C106 N11 121.6(5) . . ?
C107 C106 C111 120.3(6) . . ?
C111 C106 N11 118.1(6) . . ?
C106 C107 C112 123.2(6) . . ?
C108 C107 C106 117.6(6) . . ?
C108 C107 C112 119.2(7) . . ?
C109 C108 C107 122.7(7) . . ?
C108 C109 C110 119.1(7) . . ?
C109 C110 C111 121.5(7) . . ?
C106 C111 C115 121.9(6) . . ?
C110 C111 C106 118.7(7) . . ?
C110 C111 C115 119.3(6) . . ?
C107 C112 C113 112.3(6) . . ?
C107 C112 C114 110.5(6) . . ?
C113 C112 C114 110.2(6) . . ?
C111 C115 C116 112.5(7) . . ?
C111 C115 C117 112.5(6) . . ?
C116 C115 C117 109.9(6) . . ?
C119 C118 N12 118.9(6) . . ?
C119 C118 C123 122.3(7) . . ?
C123 C118 N12 118.7(7) . . ?
C118 C119 C120 117.2(8) . . ?
C118 C119 C124 122.1(6) . . ?
C120 C119 C124 120.7(8) . . ?
C121 C120 C119 122.6(10) . . ?
C120 C121 C122 119.2(9) . . ?
C121 C122 C123 122.9(9) . . ?
C118 C123 C127 124.5(7) . . ?
C122 C123 C118 115.7(9) . . ?
C122 C123 C127 119.7(8) . . ?
C119 C124 C125 111.6(7) . . ?
C119 C124 C126 112.6(7) . . ?
C125 C124 C126 109.4(6) . . ?
C123 C127 C128 110.7(7) . . ?
C123 C127 C129 115.6(9) . . ?
C129 C127 C128 107.0(7) . . ?
O11 C130 C131 106.0(6) . . ?
C130 C131 C132 103.4(6) . . ?
C133 C132 C131 101.0(6) . . ?
O11 C133 C132 106.2(5) . . ?
O12 C134 C135 104.5(6) . . ?
C134 C135 C136 104.0(8) . . ?
C137 C136 C135 107.2(7) . . ?
O12 C137 C136 105.1(7) . . ?
I22 Tb21 I21 164.255(18) . . ?
O21 Tb21 I21 83.06(10) . . ?
O21 Tb21 I22 84.77(10) . . ?
O22 Tb21 I21 102.37(11) . . ?
O22 Tb21 I22 84.45(11) . . ?
O22 Tb21 O21 76.74(15) . . ?
N21 Tb21 I21 91.45(12) . . ?
N21 Tb21 I22 85.38(13) . . ?
N21 Tb21 O21 117.65(16) . . ?
N21 Tb21 O22 161.48(16) . . ?
N21 Tb21 N22 80.77(17) . . ?
N22 Tb21 I21 87.37(12) . . ?
N22 Tb21 I22 107.26(12) . . ?
N22 Tb21 O21 159.32(15) . . ?
N22 Tb21 O22 87.53(16) . . ?
C230 O21 Tb21 127.1(4) . . ?
C233 O21 Tb21 125.0(3) . . ?
C233 O21 C230 107.4(5) . . ?
C234 O22 Tb21 128.0(4) . . ?
C237 O22 Tb21 125.7(4) . . ?
C237 O22 C234 105.7(5) . . ?
C201 N21 Tb21 118.0(4) . . ?
C201 N21 C206 115.4(5) . . ?
C206 N21 Tb21 125.9(4) . . ?
C203 N22 Tb21 119.9(4) . . ?
C203 N22 C218 119.1(5) . . ?
C218 N22 Tb21 120.5(4) . . ?
N21 C201 C202 124.9(6) . . ?
N21 C201 C204 119.4(6) . . ?
C202 C201 C204 115.7(6) . . ?
C201 C202 C203 130.9(6) . . ?
N22 C203 C202 124.9(6) . . ?
N22 C203 C205 120.8(6) . . ?
C202 C203 C205 114.3(6) . . ?
C207 C206 N21 122.8(6) . . ?
C207 C206 C211 120.9(6) . . ?
C211 C206 N21 116.2(6) . . ?
C206 C207 C208 118.4(7) . . ?
C206 C207 C212 122.6(7) . . ?
C208 C207 C212 119.0(7) . . ?
C209 C208 C207 121.3(8) . . ?
C208 C209 C210 120.2(8) . . ?
C209 C210 C211 122.6(7) . . ?
C206 C211 C215 122.7(6) . . ?
C210 C211 C206 116.5(7) . . ?
C210 C211 C215 120.8(6) . . ?
C207 C212 C213 112.8(7) . . ?
C207 C212 C214 110.0(7) . . ?
C214 C212 C213 110.1(7) . . ?
C211 C215 C216 112.6(7) . . ?
C211 C215 C217 112.2(6) . . ?
C216 C215 C217 109.5(6) . . ?
C219 C218 N22 120.6(7) . . ?
C219 C218 C223 120.9(7) . . ?
C223 C218 N22 118.5(6) . . ?
C218 C219 C224 123.1(7) . . ?
C220 C219 C218 117.8(9) . . ?
C220 C219 C224 118.9(8) . . ?
C221 C220 C219 121.8(9) . . ?
C222 C221 C220 119.1(9) . . ?
C221 C222 C223 122.2(9) . . ?
C218 C223 C227 121.3(6) . . ?
C222 C223 C218 118.1(7) . . ?
C222 C223 C227 120.6(8) . . ?
C219 C224 C225 113.7(8) . . ?
C219 C224 C226 110.3(8) . . ?
C225 C224 C226 107.8(7) . . ?
C223 C227 C228 112.6(7) . . ?
C229 C227 C223 109.8(6) . . ?
C229 C227 C228 110.7(6) . . ?
O21 C230 C231 106.2(6) . . ?
C232 C231 C230 102.6(6) . . ?
C231 C232 C233 101.8(6) . . ?
O21 C233 C232 105.8(6) . . ?
C235 C234 O22 105.1(6) . . ?
C234 C235 C236 103.1(8) . . ?
C237 C236 C235 108.2(8) . . ?
C236 C237 O22 106.9(7) . . ?
I31 Tb31 I32 166.338(18) . . ?
O31 Tb31 I31 92.41(11) . . ?
O31 Tb31 I32 81.53(11) . . ?
O31 Tb31 O32 80.15(16) . . ?
O32 Tb31 I31 83.01(10) . . ?
O32 Tb31 I32 83.89(10) . . ?
N31 Tb31 I31 88.68(12) . . ?
N31 Tb31 I32 103.82(12) . . ?
N31 Tb31 O31 93.27(18) . . ?
N31 Tb31 O32 169.13(16) . . ?
N32 Tb31 I31 93.80(13) . . ?
N32 Tb31 I32 93.84(13) . . ?
N32 Tb31 O31 170.59(18) . . ?
N32 Tb31 O32 107.62(17) . . ?
N32 Tb31 N31 79.83(18) . . ?
C330 O31 Tb31 123.8(4) . . ?
C330 O31 C333 105.7(6) . . ?
C333 O31 Tb31 128.1(5) . . ?
C334 O32 Tb31 123.8(4) . . ?
C337 O32 Tb31 129.8(4) . . ?
C337 O32 C334 106.4(5) . . ?
C301 N31 Tb31 122.2(4) . . ?
C301 N31 C306 118.1(5) . . ?
C306 N31 Tb31 119.0(4) . . ?
C303 N32 Tb31 122.6(4) . . ?
C303 N32 C318 116.5(5) . . ?
C318 N32 Tb31 120.7(4) . . ?
N31 C301 C302 123.9(6) . . ?
N31 C301 C304 121.9(6) . . ?
C302 C301 C304 114.2(6) . . ?
C301 C302 C303 131.5(6) . . ?
N32 C303 C302 123.2(6) . . ?
N32 C303 C305 121.8(6) . . ?
C302 C303 C305 114.9(6) . . ?
C307 C306 N31 121.4(6) . . ?
C307 C306 C311 121.3(7) . . ?
C311 C306 N31 117.4(6) . . ?
C306 C307 C308 118.3(7) . . ?
C306 C307 C312 124.0(7) . . ?
C308 C307 C312 117.7(7) . . ?
C309 C308 C307 120.9(8) . . ?
C308 C309 C310 119.6(8) . . ?
C309 C310 C311 122.1(8) . . ?
C306 C311 C315 121.6(7) . . ?
C310 C311 C306 117.6(7) . . ?
C310 C311 C315 120.7(7) . . ?
C307 C312 C313 112.0(7) . . ?
C314 C312 C307 111.7(8) . . ?
C314 C312 C313 108.9(7) . . ?
C311 C315 C316 114.2(7) . . ?
C311 C315 C317 110.6(6) . . ?
C316 C315 C317 109.8(6) . . ?
C319 C318 N32 119.6(7) . . ?
C319 C318 C323 121.3(7) . . ?
C323 C318 N32 119.1(7) . . ?
C318 C319 C324 124.3(7) . . ?
C320 C319 C318 116.8(10) . . ?
C320 C319 C324 118.8(9) . . ?
C321 C320 C319 122.9(11) . . ?
C322 C321 C320 119.6(9) . . ?
C321 C322 C323 122.6(11) . . ?
C318 C323 C327 122.2(7) . . ?
C322 C323 C318 116.8(9) . . ?
C322 C323 C327 120.9(9) . . ?
C319 C324 C325 112.6(8) . . ?
C319 C324 C326 111.6(8) . . ?
C326 C324 C325 107.9(7) . . ?
C323 C327 C329 115.3(8) . . ?
C328 C327 C323 115.7(7) . . ?
C328 C327 C329 105.5(8) . . ?
O31 C330 C331 108.7(8) . . ?
C330 C331 C332 99.5(9) . . ?
C333 C332 C331 108.3(11) . . ?
C332 C333 O31 107.7(9) . . ?
O32 C334 C2 98.1(10) . . ?
O32 C334 C335 110.4(9) . . ?
O32 C337 C1 113.2(8) . . ?
O32 C337 C336 97.5(9) . . ?
C2 C1 C337 91.3(13) . . ?
C1 C2 C334 106.3(13) . . ?
C336 C335 C334 90.5(11) . . ?
C335 C336 C337 102.9(11) . . ?
I42B Tb1 I41 171.26(12) . . ?
O401 Tb1 I41 81.29(15) . . ?
O401 Tb1 I42B 90.76(17) . . ?
O401 Tb1 N401 91.8(2) . . ?
O402 Tb1 I41 97.2(2) . . ?
O402 Tb1 I42B 78.4(2) . . ?
O402 Tb1 O401 85.4(2) . . ?
O402 Tb1 N401 176.5(3) . . ?
O402 Tb1 N402 108.6(3) . . ?
N401 Tb1 I41 84.31(15) . . ?
N401 Tb1 I42B 99.65(16) . . ?
N402 Tb1 I41 89.48(17) . . ?
N402 Tb1 I42B 99.07(18) . . ?
N402 Tb1 O401 164.2(2) . . ?
N402 Tb1 N401 74.5(2) . . ?
I41 Tb41 I42A 165.05(5) . . ?
O401 Tb41 I41 85.29(14) . . ?
O401 Tb41 I42A 80.79(14) . . ?
O401 Tb41 O402 79.64(19) . . ?
O402 Tb41 I41 89.48(15) . . ?
O402 Tb41 I42A 82.71(14) . . ?
N401 Tb41 I41 94.49(15) . . ?
N401 Tb41 I42A 95.02(15) . . ?
N401 Tb41 O401 108.2(2) . . ?
N401 Tb41 O402 171.4(2) . . ?
N401 Tb41 N402 81.2(2) . . ?
N402 Tb41 I41 88.80(13) . . ?
N402 Tb41 I42A 104.04(14) . . ?
N402 Tb41 O401 169.16(19) . . ?
N402 Tb41 O402 91.2(2) . . ?
C430 O401 Tb1 125.4(6) . . ?
C430 O401 Tb41 122.5(5) . . ?
C430 O401 C433 110.3(7) . . ?
C433 O401 Tb1 123.6(5) . . ?
C433 O401 Tb41 127.1(5) . . ?
C434 O402 Tb1 129.0(6) . . ?
C434 O402 Tb41 124.4(6) . . ?
C434 O402 C437 110.4(8) . . ?
C437 O402 Tb1 119.3(7) . . ?
C437 O402 Tb41 122.9(7) . . ?
C401 N401 Tb1 119.7(5) . . ?
C401 N401 Tb41 123.2(6) . . ?
C401 N401 C406 117.0(7) . . ?
C406 N401 Tb1 123.1(4) . . ?
C406 N401 Tb41 119.2(4) . . ?
C403 N402 Tb1 130.7(6) . . ?
C403 N402 Tb41 120.0(5) . . ?
C403 N402 C418 117.8(6) . . ?
C418 N402 Tb1 110.2(4) . . ?
C418 N402 Tb41 121.8(4) . . ?
N401 C401 C402 123.8(8) . . ?
N401 C401 C404 120.9(7) . . ?
C402 C401 C404 115.2(6) . . ?
C403 C402 C401 130.8(7) . . ?
N402 C403 C402 125.1(7) . . ?
N402 C403 C405 120.9(8) . . ?
C402 C403 C405 114.0(7) . . ?
C407 C406 N401 118.9(8) . . ?
C407 C406 C411 121.7(10) . . ?
C411 C406 N401 119.3(9) . . ?
C406 C407 C408 117.2(11) . . ?
C406 C407 C412 124.6(9) . . ?
C408 C407 C412 118.0(11) . . ?
C409 C408 C407 121.7(13) . . ?
C410 C409 C408 121.1(13) . . ?
C409 C410 C411 121.5(13) . . ?
C406 C411 C410 116.7(11) . . ?
C406 C411 C415 122.5(10) . . ?
C410 C411 C415 120.7(11) . . ?
C407 C412 C413 112.9(10) . . ?
C407 C412 C414 112.7(12) . . ?
C414 C412 C413 107.3(10) . . ?
C411 C415 C417 114.0(12) . . ?
C416 C415 C411 115.5(9) . . ?
C416 C415 C417 103.7(10) . . ?
C419 C418 N402 118.2(7) . . ?
C419 C418 C423 121.4(8) . . ?
C423 C418 N402 120.5(7) . . ?
C418 C419 C424 121.6(8) . . ?
C420 C419 C418 117.6(8) . . ?
C420 C419 C424 120.8(7) . . ?
C419 C420 C421 122.3(8) . . ?
C422 C421 C420 118.1(10) . . ?
C421 C422 C423 122.8(10) . . ?
C418 C423 C427 121.0(9) . . ?
C422 C423 C418 117.7(9) . . ?
C422 C423 C427 121.0(9) . . ?
C419 C424 C425 113.9(7) . . ?
C426 C424 C419 111.6(8) . . ?
C426 C424 C425 108.8(7) . . ?
C428 C427 C423 111.0(14) . . ?
C429 C427 C423 113.5(9) . . ?
C429 C427 C428 107.3(9) . . ?
O401 C430 C431 101.2(8) . . ?
C432 C431 C430 106.6(10) . . ?
C431 C432 C433 105.9(11) . . ?
O401 C433 C432 99.0(9) . . ?
O402 C434 C435 111.1(12) . . ?
C434 C435 C436 96.1(13) . . ?
C437 C436 C435 116.3(17) . . ?
C436 C437 O402 100.7(13) . . ?

loop_
_geom_bond_atom_site_label_1
_geom_bond_atom_site_label_2
_geom_bond_distance
_geom_bond_site_symmetry_2
_geom_bond_publ_flag
Tb11 I11 3.0240(6) . ?
Tb11 I12 3.0167(5) . ?
Tb11 O11 2.473(4) . ?
Tb11 O12 2.418(4) . ?
Tb11 N11 2.318(5) . ?
Tb11 N12 2.390(5) . ?
O11 C130 1.480(7) . ?
O11 C133 1.473(8) . ?
O12 C134 1.464(8) . ?
O12 C137 1.460(8) . ?
N11 C101 1.349(8) . ?
N11 C106 1.448(7) . ?
N12 C103 1.338(7) . ?
N12 C118 1.450(8) . ?
C101 C102 1.389(9) . ?
C101 C104 1.516(9) . ?
C102 C103 1.389(9) . ?
C103 C105 1.507(9) . ?
C106 C107 1.400(9) . ?
C106 C111 1.407(8) . ?
C107 C108 1.394(9) . ?
C107 C112 1.500(9) . ?
C108 C109 1.359(10) . ?
C109 C110 1.370(10) . ?
C110 C111 1.386(9) . ?
C111 C115 1.523(10) . ?
C112 C113 1.525(10) . ?
C112 C114 1.536(10) . ?
C115 C116 1.523(10) . ?
C115 C117 1.534(10) . ?
C118 C119 1.396(10) . ?
C118 C123 1.433(9) . ?
C119 C120 1.408(11) . ?
C119 C124 1.510(10) . ?
C120 C121 1.359(13) . ?
C121 C122 1.381(14) . ?
C122 C123 1.406(12) . ?
C123 C127 1.512(12) . ?
C124 C125 1.521(11) . ?
C124 C126 1.530(10) . ?
C127 C128 1.533(13) . ?
C127 C129 1.514(11) . ?
C130 C131 1.497(9) . ?
C131 C132 1.521(10) . ?
C132 C133 1.504(9) . ?
C134 C135 1.474(10) . ?
C135 C136 1.501(13) . ?
C136 C137 1.488(11) . ?
Tb21 I21 3.0244(6) . ?
Tb21 I22 3.0150(5) . ?
Tb21 O21 2.470(4) . ?
Tb21 O22 2.416(4) . ?
Tb21 N21 2.316(5) . ?
Tb21 N22 2.390(5) . ?
O21 C230 1.467(8) . ?
O21 C233 1.465(8) . ?
O22 C234 1.462(8) . ?
O22 C237 1.442(7) . ?
N21 C201 1.341(8) . ?
N21 C206 1.456(8) . ?
N22 C203 1.325(8) . ?
N22 C218 1.440(8) . ?
C201 C202 1.387(9) . ?
C201 C204 1.522(9) . ?
C202 C203 1.393(9) . ?
C203 C205 1.515(9) . ?
C206 C207 1.397(9) . ?
C206 C211 1.439(9) . ?
C207 C208 1.400(10) . ?
C207 C212 1.508(10) . ?
C208 C209 1.360(11) . ?
C209 C210 1.374(11) . ?
C210 C211 1.386(9) . ?
C211 C215 1.491(10) . ?
C212 C213 1.536(11) . ?
C212 C214 1.533(11) . ?
C215 C216 1.528(10) . ?
C215 C217 1.535(10) . ?
C218 C219 1.406(10) . ?
C218 C223 1.416(10) . ?
C219 C220 1.403(12) . ?
C219 C224 1.506(12) . ?
C220 C221 1.399(14) . ?
C221 C222 1.360(13) . ?
C222 C223 1.403(10) . ?
C223 C227 1.521(10) . ?
C224 C225 1.546(11) . ?
C224 C226 1.554(11) . ?
C227 C228 1.548(10) . ?
C227 C229 1.517(10) . ?
C230 C231 1.510(10) . ?
C231 C232 1.501(11) . ?
C232 C233 1.511(9) . ?
C234 C235 1.457(10) . ?
C235 C236 1.489(14) . ?
C236 C237 1.432(12) . ?
Tb31 I31 2.9847(6) . ?
Tb31 I32 3.0194(6) . ?
Tb31 O31 2.433(5) . ?
Tb31 O32 2.514(4) . ?
Tb31 N31 2.365(5) . ?
Tb31 N32 2.349(5) . ?
O31 C330 1.453(9) . ?
O31 C333 1.456(9) . ?
O32 C334 1.464(8) . ?
O32 C337 1.450(8) . ?
N31 C301 1.338(8) . ?
N31 C306 1.447(8) . ?
N32 C303 1.347(8) . ?
N32 C318 1.457(8) . ?
C301 C302 1.391(9) . ?
C301 C304 1.503(9) . ?
C302 C303 1.397(9) . ?
C303 C305 1.497(9) . ?
C306 C307 1.388(10) . ?
C306 C311 1.415(9) . ?
C307 C308 1.401(10) . ?
C307 C312 1.526(10) . ?
C308 C309 1.376(11) . ?
C309 C310 1.377(12) . ?
C310 C311 1.379(10) . ?
C311 C315 1.510(10) . ?
C312 C313 1.530(11) . ?
C312 C314 1.515(12) . ?
C315 C316 1.526(9) . ?
C315 C317 1.530(10) . ?
C318 C319 1.413(11) . ?
C318 C323 1.415(11) . ?
C319 C320 1.390(11) . ?
C319 C324 1.504(13) . ?
C320 C321 1.360(15) . ?
C321 C322 1.351(15) . ?
C322 C323 1.399(11) . ?
C323 C327 1.515(12) . ?
C324 C325 1.550(11) . ?
C324 C326 1.539(12) . ?
C327 C328 1.509(11) . ?
C327 C329 1.533(12) . ?
C330 C331 1.481(12) . ?
C331 C332 1.506(17) . ?
C332 C333 1.376(14) . ?
C334 C2 1.599(15) . ?
C334 C335 1.535(13) . ?
C337 C1 1.529(13) . ?
C337 C336 1.603(13) . ?
C1 C2 1.498(18) . ?
C335 C336 1.499(16) . ?
Tb1 I41 3.042(3) . ?
Tb1 I42B 2.997(4) . ?
Tb1 O401 2.610(6) . ?
Tb1 O402 2.092(7) . ?
Tb1 N401 2.687(8) . ?
Tb1 N402 2.270(6) . ?
Tb41 I41 2.9705(13) . ?
Tb41 I42A 3.0242(14) . ?
Tb41 O401 2.457(5) . ?
Tb41 O402 2.557(7) . ?
Tb41 N401 2.234(7) . ?
Tb41 N402 2.399(6) . ?
O401 C430 1.470(10) . ?
O401 C433 1.523(12) . ?
O402 C434 1.410(13) . ?
O402 C437 1.474(11) . ?
N401 C401 1.362(8) . ?
N401 C406 1.450(10) . ?
N402 C403 1.331(9) . ?
N402 C418 1.454(10) . ?
C401 C402 1.394(11) . ?
C401 C404 1.491(11) . ?
C402 C403 1.381(11) . ?
C403 C405 1.523(9) . ?
C406 C407 1.400(13) . ?
C406 C411 1.416(12) . ?
C407 C408 1.411(13) . ?
C407 C412 1.503(15) . ?
C408 C409 1.358(17) . ?
C409 C410 1.346(18) . ?
C410 C411 1.424(15) . ?
C411 C415 1.495(15) . ?
C412 C413 1.548(13) . ?
C412 C414 1.515(18) . ?
C415 C416 1.464(14) . ?
C415 C417 1.497(15) . ?
C418 C419 1.393(10) . ?
C418 C423 1.400(11) . ?
C419 C420 1.381(11) . ?
C419 C424 1.514(11) . ?
C420 C421 1.382(12) . ?
C421 C422 1.369(13) . ?
C422 C423 1.372(14) . ?
C423 C427 1.552(14) . ?
C424 C425 1.531(10) . ?
C424 C426 1.507(12) . ?
C427 C428 1.493(18) . ?
C427 C429 1.441(16) . ?
C430 C431 1.559(14) . ?
C431 C432 1.341(15) . ?
C432 C433 1.543(14) . ?
C434 C435 1.506(17) . ?
C435 C436 1.52(2) . ?
C436 C437 1.380(18) . ?
